data_7052865
loop_
_publ_author_name
'Helttunen, Kaisa'
'Salorinne, Kirsi'
'Barboza, Tahnie'
'Barbosa, H\'el\`ene Campos'
'Suhonen, Aku'
'Nissinen, Maija'

_publ_section_title
;
 Cation binding resorcinarene bis-crowns: the effect of lower rim alkyl
 chain length on crystal packing and solid lipid nanoparticles
;
_journal_issue 3
_journal_name_full 'New Journal of Chemistry'
_journal_page_first 789
_journal_paper_doi 10.1039/c2nj20981k
_journal_volume 36
_journal_year 2012
_chemical_formula_sum 'C64 H98 Cs2 F12 O17 P2'
_chemical_formula_weight 1695.18
_chemical_name_systematic
;
?
;
_space_group_IT_number 2
_symmetry_cell_setting triclinic
_symmetry_space_group_name_Hall '-P 1'
_symmetry_space_group_name_H-M 'P -1'
_atom_sites_solution_hydrogens geom
_atom_sites_solution_primary direct
_atom_sites_solution_secondary difmap
_audit_creation_method SHELXL-97
_cell_angle_alpha 70.4680(19)
_cell_angle_beta 79.9870(16)
_cell_angle_gamma 82.7680(14)
_cell_formula_units_Z 2
_cell_length_a 12.5169(3)
_cell_length_b 17.8145(5)
_cell_length_c 18.0005(5)
_cell_measurement_reflns_used 11714
_cell_measurement_temperature 173(2)
_cell_measurement_theta_max 66.52
_cell_measurement_theta_min 2.63
_cell_volume 3715.26(18)
_computing_structure_refinement 'SHELXL-97 (Sheldrick, 1997)'
_computing_structure_solution 'SHELXS-97 (Sheldrick, 1990)'
_diffrn_ambient_temperature 173(2)
_diffrn_measured_fraction_theta_full 0.973
_diffrn_measured_fraction_theta_max 0.973
_diffrn_radiation_monochromator graphite
_diffrn_radiation_source 'fine-focus sealed tube'
_diffrn_radiation_type CuK\a
_diffrn_radiation_wavelength 1.54178
_diffrn_reflns_av_R_equivalents 0.0587
_diffrn_reflns_av_sigmaI/netI 0.0568
_diffrn_reflns_limit_h_max 14
_diffrn_reflns_limit_h_min -14
_diffrn_reflns_limit_k_max 20
_diffrn_reflns_limit_k_min -20
_diffrn_reflns_limit_l_max 21
_diffrn_reflns_limit_l_min -18
_diffrn_reflns_number 45717
_diffrn_reflns_theta_full 66.52
_diffrn_reflns_theta_max 66.52
_diffrn_reflns_theta_min 2.63
_exptl_absorpt_coefficient_mu 8.867
_exptl_absorpt_correction_T_max 0.4709
_exptl_absorpt_correction_T_min 0.1762
_exptl_absorpt_correction_type empirical
_exptl_absorpt_process_details
'Area-Detector Absorption Correction. (1996) Siemens Industrial Automation, Inc.: Madison, WI.'
_exptl_crystal_colour colorless
_exptl_crystal_density_diffrn 1.515
_exptl_crystal_density_method 'not measured'
_exptl_crystal_description block
_exptl_crystal_F_000 1732
_exptl_crystal_size_max 0.30
_exptl_crystal_size_mid 0.20
_exptl_crystal_size_min 0.10
_refine_diff_density_max 0.882
_refine_diff_density_min -1.338
_refine_diff_density_rms 0.103
_refine_ls_extinction_method none
_refine_ls_goodness_of_fit_ref 1.044
_refine_ls_hydrogen_treatment constr
_refine_ls_matrix_type full
_refine_ls_number_parameters 912
_refine_ls_number_reflns 12755
_refine_ls_number_restraints 18
_refine_ls_restrained_S_all 1.047
_refine_ls_R_factor_all 0.0482
_refine_ls_R_factor_gt 0.0449
_refine_ls_shift/su_max 0.001
_refine_ls_shift/su_mean 0.000
_refine_ls_structure_factor_coef Fsqd
_refine_ls_weighting_details 'calc w=1/[\s^2^(Fo^2^)+(0.0553P)^2^+5.8917P] where P=(Fo^2^+2Fc^2^)/3'
_refine_ls_weighting_scheme calc
_refine_ls_wR_factor_gt 0.1125
_refine_ls_wR_factor_ref 0.1152
_reflns_number_gt 11714
_reflns_number_total 12755
_reflns_threshold_expression >2sigma(I)
_cod_data_source_file c2nj20981k.txt
_cod_data_source_block C3Cs2
_cod_original_cell_volume 3715.26(17)
_cod_original_sg_symbol_H-M P-1
_cod_database_code 7052865

loop_
_symmetry_equiv_pos_as_xyz
'x, y, z'
'-x, -y, -z'

loop_
_atom_site_label
_atom_site_type_symbol
_atom_site_fract_x
_atom_site_fract_y
_atom_site_fract_z
_atom_site_U_iso_or_equiv
_atom_site_adp_type
_atom_site_occupancy
_atom_site_symmetry_multiplicity
_atom_site_calc_flag
_atom_site_refinement_flags
_atom_site_disorder_assembly
_atom_site_disorder_group
Cs1 Cs 0.360813(18) 0.833113(13) 0.390801(12) 0.03051(8) Uani 1 1 d . B .
Cs2 Cs 0.282048(18) 1.204264(15) 0.162805(13) 0.03489(9) Uani 1 1 d . B .
O4 O 0.45001(19) 0.82173(14) 0.21765(14) 0.0280(5) Uani 1 1 d . B .
O6 O 0.40305(19) 1.09690(14) 0.04861(15) 0.0276(5) Uani 1 1 d . B .
O11 O 0.0890(2) 0.70326(16) 0.51263(15) 0.0380(6) Uani 1 1 d . . .
O13 O 0.3210(2) 0.63728(16) 0.29425(16) 0.0388(6) Uani 1 1 d . B .
O18 O 0.0607(2) 1.17905(14) 0.28902(14) 0.0282(5) Uani 1 1 d . B .
O20 O 0.1418(2) 0.91413(14) 0.46832(14) 0.0287(5) Uani 1 1 d . B .
O25 O 0.2375(2) 1.23652(15) -0.06652(15) 0.0322(6) Uani 1 1 d . . .
O27 O -0.0504(2) 1.28814(15) 0.13229(17) 0.0388(6) Uani 1 1 d . . .
C1 C 0.2778(3) 1.0042(2) 0.06055(19) 0.0214(7) Uani 1 1 d . B .
C2 C 0.2426(3) 0.9278(2) 0.09617(19) 0.0213(7) Uani 1 1 d . . .
H2 H 0.1765 0.9171 0.0837 0.026 Uiso 1 1 calc R . .
C3 C 0.2983(3) 0.8656(2) 0.14931(19) 0.0220(7) Uani 1 1 d . B .
C4 C 0.3955(3) 0.8837(2) 0.1663(2) 0.0238(7) Uani 1 1 d . . .
C5 C 0.4323(3) 0.9597(2) 0.1337(2) 0.0244(7) Uani 1 1 d . B .
H5 H 0.4977 0.9707 0.1469 0.029 Uiso 1 1 calc R . .
C6 C 0.3735(3) 1.01994(19) 0.0817(2) 0.0220(7) Uani 1 1 d . . .
C7 C 0.2625(3) 0.7811(2) 0.1838(2) 0.0232(7) Uani 1 1 d . . .
H7 H 0.3287 0.7444 0.1788 0.028 Uiso 1 1 calc R B .
C8 C 0.2186(3) 0.7602(2) 0.2724(2) 0.0246(7) Uani 1 1 d . B .
C9 C 0.1406(3) 0.81014(19) 0.3016(2) 0.0229(7) Uani 1 1 d . B .
H9 H 0.1167 0.8591 0.2651 0.027 Uiso 1 1 calc R . .
C10 C 0.0954(3) 0.7924(2) 0.3814(2) 0.0249(7) Uani 1 1 d . B .
C11 C 0.1334(3) 0.7195(2) 0.4338(2) 0.0285(7) Uani 1 1 d . B .
C12 C 0.2105(3) 0.6679(2) 0.4070(2) 0.0309(8) Uani 1 1 d . B .
H12 H 0.2349 0.6191 0.4435 0.037 Uiso 1 1 calc R . .
C13 C 0.2519(3) 0.6878(2) 0.3267(2) 0.0279(7) Uani 1 1 d . . .
C14 C 0.0057(3) 0.8455(2) 0.4101(2) 0.0239(7) Uani 1 1 d . . .
H14 H 0.0060 0.8317 0.4687 0.029 Uiso 1 1 calc R B .
C15 C 0.0246(3) 0.9342(2) 0.37364(19) 0.0224(7) Uani 1 1 d . B .
C16 C -0.0239(3) 0.9854(2) 0.30958(19) 0.0211(6) Uani 1 1 d . . .
H16 H -0.0667 0.9634 0.2844 0.025 Uiso 1 1 calc R B .
C17 C -0.0131(3) 1.0679(2) 0.28027(19) 0.0224(7) Uani 1 1 d . B .
C18 C 0.0515(3) 1.0978(2) 0.3186(2) 0.0231(7) Uani 1 1 d . . .
C19 C 0.1036(3) 1.0483(2) 0.3814(2) 0.0258(7) Uani 1 1 d . B .
H19 H 0.1476 1.0698 0.4061 0.031 Uiso 1 1 calc R . .
C20 C 0.0907(3) 0.9673(2) 0.40772(19) 0.0237(7) Uani 1 1 d . . .
C21 C -0.0690(3) 1.1250(2) 0.21198(19) 0.0225(7) Uani 1 1 d . . .
H21 H -0.1033 1.1715 0.2292 0.027 Uiso 1 1 calc R B .
C22 C 0.0135(3) 1.15732(19) 0.13818(19) 0.0220(7) Uani 1 1 d . B .
C23 C 0.0813(3) 1.10601(19) 0.10520(19) 0.0213(6) Uani 1 1 d . . .
H23 H 0.0777 1.0502 0.1315 0.026 Uiso 1 1 calc R B .
C24 C 0.1549(3) 1.1309(2) 0.03575(19) 0.0222(7) Uani 1 1 d . B .
C25 C 0.1626(3) 1.2131(2) 0.00034(19) 0.0239(7) Uani 1 1 d . B .
C26 C 0.0971(3) 1.2670(2) 0.0319(2) 0.0266(7) Uani 1 1 d . B .
H26 H 0.1041 1.3227 0.0074 0.032 Uiso 1 1 calc R . .
C27 C 0.0210(3) 1.2397(2) 0.0996(2) 0.0244(7) Uani 1 1 d . B .
C28 C 0.2192(3) 1.07051(19) -0.00079(19) 0.0215(7) Uani 1 1 d . . .
H28 H 0.2759 1.0993 -0.0437 0.026 Uiso 1 1 calc R B .
C29 C 0.1796(3) 0.7637(2) 0.1392(2) 0.0268(7) Uani 1 1 d . B .
H29A H 0.1097 0.7940 0.1491 0.032 Uiso 1 1 calc R . .
H29B H 0.2056 0.7834 0.0813 0.032 Uiso 1 1 calc R . .
C30 C 0.1598(4) 0.6759(2) 0.1628(3) 0.0385(9) Uani 1 1 d . . .
H30A H 0.1361 0.6552 0.2209 0.046 Uiso 1 1 calc R B .
H30B H 0.2285 0.6455 0.1504 0.046 Uiso 1 1 calc R . .
C31 C 0.0732(5) 0.6634(3) 0.1188(4) 0.0608(14) Uani 1 1 d . B .
H31A H 0.0616 0.6064 0.1355 0.091 Uiso 1 1 calc R . .
H31B H 0.0974 0.6827 0.0613 0.091 Uiso 1 1 calc R . .
H31C H 0.0049 0.6931 0.1314 0.091 Uiso 1 1 calc R . .
C32 C -0.1051(3) 0.8243(2) 0.3999(2) 0.0282(7) Uani 1 1 d . B .
H32A H -0.1088 0.8386 0.3422 0.034 Uiso 1 1 calc R . .
H32B H -0.1093 0.7658 0.4235 0.034 Uiso 1 1 calc R . .
C33 C -0.2040(3) 0.8654(3) 0.4375(2) 0.0379(9) Uani 1 1 d . . .
H33A H -0.2015 0.8507 0.4954 0.046 Uiso 1 1 calc R B .
H33B H -0.2002 0.9240 0.4143 0.046 Uiso 1 1 calc R . .
C34 C -0.3106(4) 0.8432(4) 0.4252(4) 0.0685(16) Uani 1 1 d . B .
H34A H -0.3710 0.8710 0.4504 0.103 Uiso 1 1 calc R . .
H34B H -0.3156 0.7854 0.4492 0.103 Uiso 1 1 calc R . .
H34C H -0.3144 0.8587 0.3681 0.103 Uiso 1 1 calc R . .
C35 C -0.1602(3) 1.0884(2) 0.1908(2) 0.0260(7) Uani 1 1 d . B .
H35A H -0.1278 1.0423 0.1733 0.031 Uiso 1 1 calc R . .
H35B H -0.2127 1.0677 0.2395 0.031 Uiso 1 1 calc R . .
C36 C -0.2219(3) 1.1462(2) 0.1258(2) 0.0337(8) Uani 1 1 d . . .
H36A H -0.1688 1.1696 0.0783 0.040 Uiso 1 1 calc R B .
H36B H -0.2704 1.1157 0.1105 0.040 Uiso 1 1 calc R . .
C37 C -0.2900(4) 1.2139(3) 0.1498(3) 0.0434(10) Uani 1 1 d . B .
H37A H -0.3263 1.2486 0.1051 0.065 Uiso 1 1 calc R . .
H37B H -0.2426 1.2451 0.1642 0.065 Uiso 1 1 calc R . .
H37C H -0.3448 1.1915 0.1956 0.065 Uiso 1 1 calc R . .
C38 C 0.1453(3) 1.0365(2) -0.0399(2) 0.0244(7) Uani 1 1 d . B .
H38A H 0.1904 0.9993 -0.0650 0.029 Uiso 1 1 calc R . .
H38B H 0.0912 1.0052 0.0023 0.029 Uiso 1 1 calc R . .
C39 C 0.0848(3) 1.0986(2) -0.1026(2) 0.0292(8) Uani 1 1 d . . .
H39A H 0.0313 1.0715 -0.1173 0.035 Uiso 1 1 calc R B .
H39B H 0.0437 1.1380 -0.0785 0.035 Uiso 1 1 calc R . .
C40 C 0.1559(4) 1.1433(3) -0.1781(2) 0.0409(9) Uani 1 1 d . B .
H40A H 0.1102 1.1817 -0.2146 0.061 Uiso 1 1 calc R . .
H40B H 0.1954 1.1052 -0.2036 0.061 Uiso 1 1 calc R . .
H40C H 0.2081 1.1717 -0.1647 0.061 Uiso 1 1 calc R . .
C41 C 0.5638(3) 0.8284(2) 0.2147(3) 0.0364(9) Uani 1 1 d . . .
H41A H 0.5938 0.7813 0.2540 0.055 Uiso 1 1 calc R B .
H41B H 0.5737 0.8766 0.2268 0.055 Uiso 1 1 calc R . .
H41C H 0.6016 0.8318 0.1613 0.055 Uiso 1 1 calc R . .
C42 C 0.1399(5) 0.6398(3) 0.5697(3) 0.0585(14) Uani 1 1 d . B .
H42A H 0.1008 0.6349 0.6230 0.088 Uiso 1 1 calc R . .
H42B H 0.2154 0.6509 0.5672 0.088 Uiso 1 1 calc R . .
H42C H 0.1387 0.5899 0.5583 0.088 Uiso 1 1 calc R . .
C43 C 0.0963(4) 1.2160(2) 0.3389(2) 0.0385(9) Uani 1 1 d . . .
H43A H 0.0993 1.2734 0.3112 0.058 Uiso 1 1 calc R B .
H43B H 0.1689 1.1926 0.3513 0.058 Uiso 1 1 calc R . .
H43C H 0.0453 1.2071 0.3884 0.058 Uiso 1 1 calc R . .
C44 C 0.2505(4) 1.3198(2) -0.1032(2) 0.0390(9) Uani 1 1 d . B .
H44A H 0.3063 1.3280 -0.1502 0.059 Uiso 1 1 calc R . .
H44B H 0.2728 1.3414 -0.0653 0.059 Uiso 1 1 calc R . .
H44C H 0.1814 1.3473 -0.1195 0.059 Uiso 1 1 calc R . .
C45 C 0.5157(3) 1.1096(2) 0.0459(2) 0.0272(7) Uani 1 1 d . . .
H45A H 0.5641 1.0716 0.0237 0.033 Uiso 1 1 calc R B .
H45B H 0.5316 1.1012 0.1002 0.033 Uiso 1 1 calc R . .
C46 C 0.5338(3) 1.1932(2) -0.0055(2) 0.0309(8) Uani 1 1 d . B .
H46A H 0.6128 1.2005 -0.0184 0.037 Uiso 1 1 calc R . .
H46B H 0.5043 1.2043 -0.0560 0.037 Uiso 1 1 calc R . .
O47 O 0.4812(2) 1.24728(15) 0.03476(15) 0.0314(5) Uani 1 1 d . B .
C48 C 0.5029(4) 1.3275(2) -0.0102(3) 0.0481(11) Uani 1 1 d . . .
H48A H 0.4700 1.3440 -0.0600 0.058 Uiso 1 1 calc R B .
H48B H 0.5825 1.3319 -0.0246 0.058 Uiso 1 1 calc R . .
C49 C 0.4566(4) 1.3807(3) 0.0379(4) 0.0595(14) Uani 1 1 d . B .
H49A H 0.4854 1.3620 0.0894 0.071 Uiso 1 1 calc R . .
H49B H 0.4773 1.4359 0.0091 0.071 Uiso 1 1 calc R . .
O50 O 0.3410(3) 1.37919(17) 0.0514(2) 0.0516(8) Uani 1 1 d . B .
C51 C 0.2917(4) 1.4436(3) 0.0767(4) 0.0553(12) Uani 1 1 d . . .
H51A H 0.3229 1.4938 0.0410 0.066 Uiso 1 1 calc R B .
H51B H 0.3063 1.4355 0.1313 0.066 Uiso 1 1 calc R . .
C52 C 0.1719(5) 1.4500(3) 0.0756(4) 0.0653(15) Uani 1 1 d . B .
H52A H 0.1400 1.5021 0.0805 0.078 Uiso 1 1 calc R . .
H52B H 0.1575 1.4470 0.0243 0.078 Uiso 1 1 calc R . .
O53 O 0.1230(3) 1.3876(2) 0.1390(2) 0.0575(9) Uani 1 1 d . B .
C54 C 0.0068(4) 1.4021(3) 0.1518(4) 0.0570(13) Uani 1 1 d . . .
H54A H -0.0112 1.4602 0.1400 0.068 Uiso 1 1 calc R B .
H54B H -0.0197 1.3759 0.2088 0.068 Uiso 1 1 calc R . .
C55 C -0.0527(4) 1.3727(2) 0.1024(3) 0.0387(9) Uani 1 1 d . B .
H55A H -0.1289 1.3957 0.1044 0.046 Uiso 1 1 calc R . .
H55B H -0.0177 1.3899 0.0463 0.046 Uiso 1 1 calc R . .
C56 C 0.1828(3) 0.9466(2) 0.5205(2) 0.0288(7) Uani 1 1 d . . .
H56A H 0.1257 0.9821 0.5399 0.035 Uiso 1 1 calc R B .
H56B H 0.2460 0.9780 0.4918 0.035 Uiso 1 1 calc R . .
C57 C 0.2162(3) 0.8774(2) 0.5891(2) 0.0306(8) Uani 1 1 d . B .
H57A H 0.2333 0.8970 0.6307 0.037 Uiso 1 1 calc R . .
H57B H 0.1559 0.8419 0.6126 0.037 Uiso 1 1 calc R . .
O58 O 0.3090(2) 0.83471(16) 0.56139(14) 0.0329(6) Uani 1 1 d . B .
C59 C 0.3467(4) 0.7697(2) 0.6246(2) 0.0400(9) Uani 1 1 d . . .
H59A H 0.2942 0.7278 0.6438 0.048 Uiso 1 1 calc R B .
H59B H 0.3531 0.7882 0.6696 0.048 Uiso 1 1 calc R . .
C60 C 0.4535(4) 0.7366(3) 0.5957(3) 0.0471(11) Uani 1 1 d . B .
H60A H 0.5048 0.7793 0.5736 0.057 Uiso 1 1 calc R . .
H60B H 0.4834 0.6946 0.6405 0.057 Uiso 1 1 calc R . .
O61 O 0.4419(3) 0.70367(19) 0.53574(19) 0.0554(9) Uani 1 1 d . B .
C62 C 0.5248(4) 0.6467(3) 0.5262(3) 0.0458(10) Uani 1 1 d D . .
H62A H 0.5347 0.6069 0.5786 0.055 Uiso 1 1 calc R A 1
H62B H 0.5938 0.6725 0.5029 0.055 Uiso 1 1 calc R A 1
C63A C 0.4956(8) 0.6049(4) 0.4710(4) 0.051(2) Uani 0.769(15) 1 d PD B 1
H63A H 0.5511 0.5606 0.4687 0.061 Uiso 0.769(15) 1 calc PR B 1
H63B H 0.4246 0.5816 0.4934 0.061 Uiso 0.769(15) 1 calc PR B 1
O64A O 0.4897(4) 0.6574(3) 0.3937(4) 0.0452(15) Uani 0.769(15) 1 d PD B 1
C63B C 0.5554(15) 0.6308(13) 0.4512(11) 0.044(6) Uani 0.231(15) 1 d PD B 2
H63C H 0.5905 0.6770 0.4106 0.052 Uiso 0.231(15) 1 calc PR B 2
H63D H 0.6076 0.5832 0.4578 0.052 Uiso 0.231(15) 1 calc PR B 2
O64B O 0.4592(11) 0.6174(12) 0.4268(9) 0.036(5) Uani 0.231(15) 1 d PD B 2
C65 C 0.4948(4) 0.6103(4) 0.3425(4) 0.0615(14) Uani 1 1 d D . .
H65A H 0.5498 0.5651 0.3587 0.074 Uiso 1 1 calc R B 1
H65B H 0.5221 0.6434 0.2878 0.074 Uiso 1 1 calc R B 1
C66 C 0.3910(3) 0.5762(2) 0.3393(3) 0.0380(9) Uani 1 1 d . B .
H66A H 0.4091 0.5333 0.3147 0.046 Uiso 1 1 calc R . .
H66B H 0.3533 0.5527 0.3941 0.046 Uiso 1 1 calc R . .
P1 P 0.46259(9) 1.05108(6) 0.32403(6) 0.0388(2) Uani 1 1 d . . .
F1 F 0.5682(3) 1.0710(2) 0.3465(2) 0.0789(10) Uani 1 1 d . B .
F2 F 0.3552(3) 1.0303(2) 0.2993(2) 0.0748(9) Uani 1 1 d . B .
F3 F 0.4862(3) 1.1122(2) 0.23636(18) 0.0755(10) Uani 1 1 d . B .
F4 F 0.3920(4) 1.1193(2) 0.3512(3) 0.1005(13) Uani 1 1 d . B .
F5 F 0.4364(3) 0.9885(2) 0.40961(18) 0.0724(9) Uani 1 1 d . B .
F6 F 0.5265(3) 0.9812(2) 0.2949(2) 0.0798(10) Uani 1 1 d . B .
P2 P 0.36380(16) 0.53792(7) 0.79569(9) 0.0742(5) Uani 1 1 d D . .
F7A F 0.4180(6) 0.4501(3) 0.8041(3) 0.0803(18) Uani 0.823(8) 1 d PD C 1
F8A F 0.304(2) 0.6232(5) 0.7780(6) 0.202(6) Uani 0.823(8) 1 d PD C 1
F9A F 0.3664(7) 0.5513(4) 0.7046(3) 0.107(3) Uani 0.823(8) 1 d PD C 1
F10A F 0.4866(7) 0.5682(4) 0.7695(5) 0.140(3) Uani 0.823(8) 1 d PD C 1
F11A F 0.3731(11) 0.5273(4) 0.8858(3) 0.174(5) Uani 0.823(8) 1 d PD C 1
F12A F 0.2518(5) 0.5034(3) 0.8292(7) 0.154(4) Uani 0.823(8) 1 d PD C 1
F7B F 0.420(3) 0.4557(15) 0.8319(18) 0.0803(18) Uani 0.177(8) 1 d PD C 2
F8B F 0.305(12) 0.618(3) 0.802(4) 0.202(6) Uani 0.177(8) 1 d PD C 2
F9B F 0.421(3) 0.563(2) 0.7087(13) 0.107(3) Uani 0.177(8) 1 d PD C 2
F10B F 0.420(4) 0.611(2) 0.788(2) 0.140(3) Uani 0.177(8) 1 d PD C 2
F11B F 0.291(4) 0.508(3) 0.8761(16) 0.174(5) Uani 0.177(8) 1 d PD C 2
F12B F 0.279(2) 0.4848(15) 0.780(2) 0.154(4) Uani 0.177(8) 1 d PD C 2
O100 O 0.1444(5) 0.4749(3) 0.4327(4) 0.1079(17) Uani 1 1 d . . .
H100 H 0.1162 0.4573 0.4805 0.162 Uiso 1 1 calc R . .
C100 C 0.1686(7) 0.4099(5) 0.3995(5) 0.095(2) Uani 1 1 d . . .
H10A H 0.1114 0.3715 0.4213 0.114 Uiso 1 1 calc R . .
H10B H 0.2393 0.3812 0.4127 0.114 Uiso 1 1 calc R . .
C101 C 0.1725(9) 0.4452(5) 0.3130(5) 0.114(3) Uani 1 1 d . . .
H10C H 0.1900 0.4030 0.2882 0.170 Uiso 1 1 calc R . .
H10D H 0.2285 0.4837 0.2922 0.170 Uiso 1 1 calc R . .
H10E H 0.1016 0.4725 0.3006 0.170 Uiso 1 1 calc R . .
O200 O 0.0538(5) 0.4370(4) 0.5880(4) 0.119(2) Uani 1 1 d . . .
H200 H -0.0138 0.4462 0.5890 0.178 Uiso 1 1 calc R . .
C200 C 0.0761(8) 0.3818(5) 0.6596(5) 0.099(2) Uani 1 1 d . . .
H20A H 0.0426 0.3315 0.6684 0.119 Uiso 1 1 calc R . .
H20B H 0.0451 0.4027 0.7039 0.119 Uiso 1 1 calc R . .
C201 C 0.1929(9) 0.3665(7) 0.6576(7) 0.142(4) Uani 1 1 d . . .
H20C H 0.2090 0.3271 0.7081 0.214 Uiso 1 1 calc R . .
H20D H 0.2255 0.4163 0.6497 0.214 Uiso 1 1 calc R . .
H20E H 0.2231 0.3457 0.6138 0.214 Uiso 1 1 calc R . .
O300 O 0.3877(7) 1.2917(4) 0.2530(5) 0.141(3) Uani 1 1 d . B .

loop_
_atom_site_aniso_label
_atom_site_aniso_U_11
_atom_site_aniso_U_22
_atom_site_aniso_U_33
_atom_site_aniso_U_23
_atom_site_aniso_U_13
_atom_site_aniso_U_12
Cs1 0.03423(13) 0.03012(13) 0.02621(13) -0.00871(9) -0.00210(9) -0.00257(9)
Cs2 0.02921(13) 0.04692(15) 0.03087(14) -0.01529(10) -0.00358(9) -0.00420(10)
O4 0.0239(12) 0.0288(12) 0.0287(13) -0.0054(10) -0.0063(10) 0.0011(10)
O6 0.0218(12) 0.0256(12) 0.0363(14) -0.0091(10) -0.0058(10) -0.0048(9)
O11 0.0439(15) 0.0354(14) 0.0229(13) 0.0013(11) 0.0009(11) 0.0036(12)
O13 0.0489(16) 0.0275(13) 0.0359(15) -0.0104(11) -0.0084(12) 0.0164(12)
O18 0.0361(13) 0.0243(12) 0.0260(12) -0.0084(10) -0.0053(10) -0.0061(10)
O20 0.0336(13) 0.0282(13) 0.0282(13) -0.0113(10) -0.0142(10) 0.0035(10)
O25 0.0413(15) 0.0234(12) 0.0273(13) -0.0054(10) 0.0075(11) -0.0103(11)
O27 0.0400(15) 0.0213(13) 0.0478(16) -0.0097(11) 0.0067(12) 0.0026(11)
C1 0.0188(15) 0.0258(17) 0.0211(16) -0.0112(13) -0.0007(12) 0.0000(13)
C2 0.0170(15) 0.0261(17) 0.0217(16) -0.0103(13) 0.0004(12) -0.0013(12)
C3 0.0193(15) 0.0253(17) 0.0216(16) -0.0106(13) 0.0026(12) -0.0011(13)
C4 0.0212(16) 0.0276(17) 0.0213(16) -0.0075(13) -0.0038(13) 0.0027(13)
C5 0.0200(16) 0.0306(18) 0.0250(17) -0.0116(14) -0.0044(13) -0.0017(13)
C6 0.0204(15) 0.0208(16) 0.0254(17) -0.0101(13) 0.0001(13) 0.0000(12)
C7 0.0223(16) 0.0228(16) 0.0242(17) -0.0086(13) -0.0021(13) 0.0013(13)
C8 0.0252(17) 0.0212(16) 0.0265(18) -0.0062(14) -0.0035(14) -0.0033(13)
C9 0.0243(16) 0.0181(15) 0.0249(17) -0.0047(13) -0.0049(13) -0.0009(13)
C10 0.0270(17) 0.0210(16) 0.0260(17) -0.0055(13) -0.0047(14) -0.0034(13)
C11 0.0325(19) 0.0237(17) 0.0253(18) -0.0023(14) -0.0030(14) -0.0039(14)
C12 0.0356(19) 0.0214(17) 0.0308(19) -0.0028(14) -0.0060(15) 0.0020(14)
C13 0.0289(18) 0.0209(16) 0.0327(19) -0.0079(14) -0.0045(15) 0.0014(14)
C14 0.0263(17) 0.0243(17) 0.0208(16) -0.0067(13) -0.0036(13) -0.0018(13)
C15 0.0204(16) 0.0256(17) 0.0217(16) -0.0113(13) 0.0011(13) 0.0009(13)
C16 0.0194(15) 0.0249(16) 0.0210(16) -0.0107(13) -0.0018(12) -0.0010(12)
C17 0.0193(15) 0.0276(17) 0.0213(16) -0.0115(14) 0.0013(13) -0.0006(13)
C18 0.0217(16) 0.0248(17) 0.0228(17) -0.0098(13) 0.0024(13) -0.0030(13)
C19 0.0228(16) 0.0310(18) 0.0284(18) -0.0144(15) -0.0066(14) -0.0013(14)
C20 0.0234(16) 0.0279(17) 0.0204(16) -0.0104(13) -0.0035(13) 0.0038(13)
C21 0.0230(16) 0.0237(16) 0.0213(16) -0.0084(13) -0.0029(13) -0.0002(13)
C22 0.0238(16) 0.0219(16) 0.0210(16) -0.0066(13) -0.0063(13) -0.0006(13)
C23 0.0219(16) 0.0203(15) 0.0209(16) -0.0052(13) -0.0055(12) 0.0002(12)
C24 0.0242(16) 0.0231(16) 0.0198(16) -0.0060(13) -0.0052(13) -0.0030(13)
C25 0.0253(16) 0.0243(16) 0.0214(16) -0.0051(13) -0.0047(13) -0.0039(13)
C26 0.0306(18) 0.0193(16) 0.0287(18) -0.0051(13) -0.0061(14) -0.0024(13)
C27 0.0257(17) 0.0226(16) 0.0257(17) -0.0091(13) -0.0055(13) 0.0021(13)
C28 0.0222(15) 0.0237(16) 0.0177(15) -0.0061(13) -0.0007(12) -0.0034(13)
C29 0.0262(17) 0.0235(17) 0.0322(19) -0.0111(14) -0.0035(14) -0.0021(13)
C30 0.044(2) 0.0277(19) 0.047(2) -0.0112(17) -0.0165(19) -0.0045(17)
C31 0.069(3) 0.044(3) 0.083(4) -0.022(2) -0.034(3) -0.015(2)
C32 0.0276(18) 0.0284(18) 0.0273(18) -0.0071(14) -0.0021(14) -0.0043(14)
C33 0.030(2) 0.044(2) 0.037(2) -0.0136(18) 0.0012(16) -0.0031(17)
C34 0.027(2) 0.074(4) 0.110(5) -0.039(3) 0.000(3) -0.007(2)
C35 0.0240(17) 0.0290(17) 0.0251(17) -0.0090(14) -0.0036(13) -0.0012(14)
C36 0.0294(19) 0.040(2) 0.034(2) -0.0116(16) -0.0112(16) -0.0001(16)
C37 0.038(2) 0.039(2) 0.055(3) -0.0130(19) -0.0202(19) 0.0056(18)
C38 0.0245(16) 0.0270(17) 0.0240(17) -0.0106(14) -0.0034(13) -0.0029(13)
C39 0.0268(18) 0.0337(19) 0.0295(19) -0.0122(15) -0.0072(14) -0.0003(15)
C40 0.045(2) 0.048(2) 0.030(2) -0.0079(18) -0.0106(17) -0.0103(19)
C41 0.0247(18) 0.040(2) 0.042(2) -0.0084(17) -0.0110(16) 0.0010(16)
C42 0.070(3) 0.055(3) 0.028(2) 0.007(2) -0.001(2) 0.015(2)
C43 0.057(3) 0.0288(19) 0.036(2) -0.0139(16) -0.0117(19) -0.0100(18)
C44 0.049(2) 0.0269(19) 0.034(2) -0.0025(16) 0.0068(18) -0.0142(17)
C45 0.0178(16) 0.0335(19) 0.0341(19) -0.0156(15) -0.0016(14) -0.0049(14)
C46 0.0250(17) 0.037(2) 0.033(2) -0.0151(16) 0.0023(15) -0.0072(15)
O47 0.0320(13) 0.0247(12) 0.0354(14) -0.0086(10) 0.0021(11) -0.0068(10)
C48 0.042(2) 0.028(2) 0.068(3) -0.007(2) 0.001(2) -0.0118(17)
C49 0.042(3) 0.035(2) 0.105(4) -0.030(3) 0.001(3) -0.013(2)
O50 0.0447(17) 0.0286(15) 0.083(2) -0.0228(15) -0.0011(16) -0.0058(13)
C51 0.055(3) 0.033(2) 0.079(4) -0.026(2) 0.004(2) -0.005(2)
C52 0.060(3) 0.038(3) 0.091(4) -0.020(3) 0.001(3) 0.003(2)
O53 0.0474(18) 0.055(2) 0.075(2) -0.0296(18) -0.0028(16) -0.0057(15)
C54 0.047(3) 0.057(3) 0.078(4) -0.041(3) 0.006(2) -0.009(2)
C55 0.043(2) 0.0228(18) 0.048(2) -0.0136(17) 0.0003(18) 0.0032(16)
C56 0.0289(18) 0.0327(19) 0.0304(19) -0.0164(15) -0.0095(15) 0.0024(15)
C57 0.0311(19) 0.039(2) 0.0226(18) -0.0128(15) -0.0055(14) 0.0031(16)
O58 0.0366(14) 0.0362(14) 0.0216(12) -0.0058(10) -0.0077(10) 0.0090(11)
C59 0.053(2) 0.036(2) 0.028(2) -0.0045(16) -0.0145(18) 0.0049(18)
C60 0.055(3) 0.045(2) 0.041(2) -0.0133(19) -0.021(2) 0.016(2)
O61 0.077(2) 0.0478(18) 0.0452(18) -0.0214(15) -0.0300(16) 0.0310(17)
C62 0.047(2) 0.033(2) 0.058(3) -0.0151(19) -0.014(2) 0.0082(18)
C63A 0.059(5) 0.026(3) 0.058(5) -0.009(3) -0.002(4) 0.010(3)
O64A 0.053(3) 0.033(3) 0.049(3) -0.015(2) -0.007(2) 0.003(2)
C63B 0.036(12) 0.033(11) 0.061(15) -0.014(10) -0.022(10) 0.017(9)
O64B 0.034(8) 0.044(11) 0.030(9) -0.008(8) -0.021(6) 0.010(7)
C65 0.045(3) 0.080(4) 0.076(4) -0.050(3) -0.013(2) 0.012(3)
C66 0.044(2) 0.0248(18) 0.042(2) -0.0096(16) -0.0095(18) 0.0119(16)
P1 0.0388(5) 0.0385(5) 0.0385(6) -0.0101(4) -0.0047(4) -0.0082(4)
F1 0.079(2) 0.087(2) 0.074(2) -0.0057(17) -0.0337(17) -0.0433(19)
F2 0.0514(17) 0.080(2) 0.096(2) -0.0189(18) -0.0257(17) -0.0169(16)
F3 0.0640(19) 0.091(2) 0.0505(17) 0.0127(16) -0.0111(14) -0.0220(17)
F4 0.121(3) 0.066(2) 0.116(3) -0.048(2) 0.007(3) 0.010(2)
F5 0.086(2) 0.072(2) 0.0490(17) -0.0007(14) -0.0032(15) -0.0286(17)
F6 0.079(2) 0.089(2) 0.082(2) -0.047(2) -0.0219(18) 0.0260(19)
P2 0.1154(13) 0.0303(6) 0.0554(8) -0.0069(5) 0.0286(8) -0.0024(7)
F7A 0.099(3) 0.048(2) 0.073(4) -0.009(2) 0.020(3) 0.0029(19)
F8A 0.352(11) 0.046(3) 0.101(9) 0.015(4) 0.127(11) 0.049(4)
F9A 0.170(8) 0.072(3) 0.075(3) -0.025(2) -0.022(4) 0.020(4)
F10A 0.160(7) 0.085(5) 0.165(6) -0.022(4) 0.004(5) -0.061(5)
F11A 0.355(15) 0.109(5) 0.055(3) -0.020(3) -0.001(5) -0.064(7)
F12A 0.089(4) 0.059(3) 0.259(10) -0.026(5) 0.057(5) 0.013(3)
F7B 0.099(3) 0.048(2) 0.073(4) -0.009(2) 0.020(3) 0.0029(19)
F8B 0.352(11) 0.046(3) 0.101(9) 0.015(4) 0.127(11) 0.049(4)
F9B 0.170(8) 0.072(3) 0.075(3) -0.025(2) -0.022(4) 0.020(4)
F10B 0.160(7) 0.085(5) 0.165(6) -0.022(4) 0.004(5) -0.061(5)
F11B 0.355(15) 0.109(5) 0.055(3) -0.020(3) -0.001(5) -0.064(7)
F12B 0.089(4) 0.059(3) 0.259(10) -0.026(5) 0.057(5) 0.013(3)
O100 0.122(4) 0.092(4) 0.108(4) -0.039(3) 0.004(3) -0.011(3)
C100 0.082(5) 0.079(5) 0.125(7) -0.029(5) -0.022(4) -0.006(4)
C101 0.145(8) 0.096(6) 0.104(6) -0.036(5) -0.001(6) -0.038(6)
O200 0.110(4) 0.142(5) 0.093(4) -0.025(4) -0.019(3) 0.004(4)
C200 0.119(7) 0.084(5) 0.086(5) -0.019(4) -0.009(5) -0.005(5)
C201 0.112(8) 0.140(9) 0.155(10) -0.007(7) -0.043(7) -0.011(7)
O300 0.189(7) 0.104(4) 0.162(6) -0.042(4) -0.112(6) -0.003(4)

loop_
_atom_type_symbol
_atom_type_description
_atom_type_scat_dispersion_real
_atom_type_scat_dispersion_imag
_atom_type_scat_source
C C 0.0181 0.0091 'International Tables Vol C Tables 4.2.6.8 and 6.1.1.4'
H H 0.0000 0.0000 'International Tables Vol C Tables 4.2.6.8 and 6.1.1.4'
O O 0.0492 0.0322 'International Tables Vol C Tables 4.2.6.8 and 6.1.1.4'
F F 0.0727 0.0534 'International Tables Vol C Tables 4.2.6.8 and 6.1.1.4'
P P 0.2955 0.4335 'International Tables Vol C Tables 4.2.6.8 and 6.1.1.4'
Cs Cs -0.7457 7.9052 'International Tables Vol C Tables 4.2.6.8 and 6.1.1.4'

loop_
_geom_angle_atom_site_label_1
_geom_angle_atom_site_label_2
_geom_angle_atom_site_label_3
_geom_angle
O58 Cs1 O61 54.78(7)
O58 Cs1 F5 68.09(8)
O61 Cs1 F5 100.74(9)
O58 Cs1 O4 171.65(6)
O61 Cs1 O4 118.64(7)
F5 Cs1 O4 110.55(7)
O58 Cs1 O20 53.63(6)
O61 Cs1 O20 103.32(8)
F5 Cs1 O20 75.32(8)
O4 Cs1 O20 134.58(6)
O58 Cs1 O64A 107.73(11)
O61 Cs1 O64A 53.44(11)
F5 Cs1 O64A 132.57(12)
O4 Cs1 O64A 66.72(11)
O20 Cs1 O64A 142.40(13)
O58 Cs1 F2 98.29(8)
O61 Cs1 F2 141.01(9)
F5 Cs1 F2 40.27(8)
O4 Cs1 F2 84.56(8)
O20 Cs1 F2 72.03(8)
O64A Cs1 F2 145.28(14)
O58 Cs1 F6 105.82(8)
O61 Cs1 F6 115.64(10)
F5 Cs1 F6 39.37(8)
O4 Cs1 F6 71.59(7)
O20 Cs1 F6 106.44(7)
O64A Cs1 F6 110.38(13)
F2 Cs1 F6 38.48(8)
O58 Cs1 C11 86.54(8)
O61 Cs1 C11 85.50(10)
F5 Cs1 C11 142.01(9)
O4 Cs1 C11 98.41(7)
O20 Cs1 C11 66.81(7)
O64A Cs1 C11 80.96(12)
F2 Cs1 C11 124.03(8)
F6 Cs1 C11 158.85(8)
O58 Cs1 C10 94.47(8)
O61 Cs1 C10 107.70(9)
F5 Cs1 C10 128.09(9)
O4 Cs1 C10 92.64(7)
O20 Cs1 C10 56.56(7)
O64A Cs1 C10 99.04(11)
F2 Cs1 C10 101.46(7)
F6 Cs1 C10 136.35(8)
C11 Cs1 C10 23.01(8)
O58 Cs1 C9 116.77(8)
O61 Cs1 C9 122.99(9)
F5 Cs1 C9 130.06(8)
O4 Cs1 C9 70.71(7)
O20 Cs1 C9 72.35(7)
O64A Cs1 C9 95.09(10)
F2 Cs1 C9 93.20(7)
F6 Cs1 C9 120.03(8)
C11 Cs1 C9 39.33(8)
C10 Cs1 C9 22.70(8)
O58 Cs1 C12 99.44(8)
O61 Cs1 C12 78.44(9)
F5 Cs1 C12 163.95(9)
O4 Cs1 C12 83.26(8)
O20 Cs1 C12 89.19(7)
O64A Cs1 C12 59.60(12)
F2 Cs1 C12 138.48(8)
F6 Cs1 C12 154.72(8)
C11 Cs1 C12 22.42(9)
C10 Cs1 C12 40.01(8)
C9 Cs1 C12 45.36(8)
O47 Cs2 F3 71.98(7)
O47 Cs2 O300 85.48(18)
F3 Cs2 O300 65.50(15)
O47 Cs2 O50 53.51(7)
F3 Cs2 O50 109.32(8)
O300 Cs2 O50 68.61(15)
O47 Cs2 O18 173.59(6)
F3 Cs2 O18 113.33(7)
O300 Cs2 O18 93.49(18)
O50 Cs2 O18 120.27(7)
O47 Cs2 O6 53.56(6)
F3 Cs2 O6 72.62(8)
O300 Cs2 O6 128.76(17)
O50 Cs2 O6 100.66(7)
O18 Cs2 O6 130.56(6)
O47 Cs2 F2 106.35(8)
F3 Cs2 F2 39.81(8)
O300 Cs2 F2 87.55(13)
O50 Cs2 F2 148.56(8)
O18 Cs2 F2 79.90(7)
O6 Cs2 F2 78.00(8)
O47 Cs2 C26 95.01(8)
F3 Cs2 C26 157.98(9)
O300 Cs2 C26 132.67(13)
O50 Cs2 C26 74.00(9)
O18 Cs2 C26 81.03(7)
O6 Cs2 C26 85.36(7)
F2 Cs2 C26 136.26(8)
O47 Cs2 C25 81.88(7)
F3 Cs2 C25 134.74(9)
O300 Cs2 C25 149.11(14)
O50 Cs2 C25 81.26(9)
O18 Cs2 C25 95.97(7)
O6 Cs2 C25 62.14(7)
F2 Cs2 C25 123.05(8)
C26 Cs2 C25 23.26(8)
O47 Cs2 O53 104.13(8)
F3 Cs2 O53 140.79(9)
O300 Cs2 O53 75.33(14)
O50 Cs2 O53 51.05(8)
O18 Cs2 O53 69.51(7)
O6 Cs2 O53 137.45(7)
F2 Cs2 O53 143.53(9)
C26 Cs2 O53 58.61(8)
C25 Cs2 O53 80.60(8)
O47 Cs2 C27 117.96(7)
F3 Cs2 C27 159.76(9)
O300 Cs2 C27 130.03(16)
O50 Cs2 C27 90.00(8)
O18 Cs2 C27 58.27(7)
O6 Cs2 C27 98.53(7)
F2 Cs2 C27 121.39(8)
C26 Cs2 C27 22.97(8)
C25 Cs2 C27 40.16(8)
O53 Cs2 C27 57.02(8)
O47 Cs2 C24 91.00(7)
F3 Cs2 C24 120.55(9)
O300 Cs2 C24 171.62(13)
O50 Cs2 C24 103.21(8)
O18 Cs2 C24 89.16(7)
O6 Cs2 C24 53.09(7)
F2 Cs2 C24 100.76(8)
C26 Cs2 C24 40.02(8)
C25 Cs2 C24 22.51(8)
O53 Cs2 C24 98.23(8)
C27 Cs2 C24 45.91(8)
C4 O4 C41 116.6(3)
C4 O4 Cs1 105.53(18)
C41 O4 Cs1 100.2(2)
C6 O6 C45 116.9(3)
C6 O6 Cs2 109.48(18)
C45 O6 Cs2 100.40(18)
C11 O11 C42 117.7(3)
C13 O13 C66 122.4(3)
C18 O18 C43 117.5(3)
C18 O18 Cs2 105.71(18)
C43 O18 Cs2 94.5(2)
C20 O20 C56 117.1(3)
C20 O20 Cs1 108.70(18)
C56 O20 Cs1 102.67(19)
C25 O25 C44 118.1(3)
C27 O27 C55 123.2(3)
C2 C1 C6 117.3(3)
C2 C1 C28 123.5(3)
C6 C1 C28 119.2(3)
C1 C2 C3 124.0(3)
C2 C3 C4 116.3(3)
C2 C3 C7 123.4(3)
C4 C3 C7 120.2(3)
O4 C4 C5 122.7(3)
O4 C4 C3 115.6(3)
C5 C4 C3 121.6(3)
O4 C4 Cs1 54.05(15)
C5 C4 Cs1 107.0(2)
C3 C4 Cs1 105.6(2)
C4 C5 C6 120.0(3)
O6 C6 C5 123.5(3)
O6 C6 C1 115.8(3)
C5 C6 C1 120.7(3)
C3 C7 C8 111.8(3)
C3 C7 C29 113.8(3)
C8 C7 C29 110.0(3)
C9 C8 C13 117.5(3)
C9 C8 C7 121.6(3)
C13 C8 C7 120.8(3)
C9 C8 Cs1 75.75(19)
C13 C8 Cs1 79.8(2)
C7 C8 Cs1 116.6(2)
C8 C9 C10 123.7(3)
C8 C9 Cs1 81.9(2)
C10 C9 Cs1 77.87(19)
C9 C10 C11 116.4(3)
C9 C10 C14 122.2(3)
C11 C10 C14 121.3(3)
C9 C10 Cs1 79.4(2)
C11 C10 Cs1 78.3(2)
C14 C10 Cs1 114.6(2)
O11 C11 C12 122.7(3)
O11 C11 C10 115.7(3)
C12 C11 C10 121.6(3)
O11 C11 Cs1 110.5(2)
C12 C11 Cs1 81.5(2)
C10 C11 Cs1 78.7(2)
C11 C12 C13 119.8(3)
C11 C12 Cs1 76.0(2)
C13 C12 Cs1 81.2(2)
O13 C13 C12 123.4(3)
O13 C13 C8 115.5(3)
C12 C13 C8 120.9(3)
O13 C13 Cs1 120.2(2)
C12 C13 Cs1 76.7(2)
C8 C13 Cs1 78.0(2)
C10 C14 C15 113.3(3)
C10 C14 C32 109.6(3)
C15 C14 C32 114.0(3)
C16 C15 C20 117.3(3)
C16 C15 C14 123.6(3)
C20 C15 C14 119.0(3)
C15 C16 C17 123.4(3)
C16 C17 C18 116.5(3)
C16 C17 C21 123.9(3)
C18 C17 C21 119.6(3)
O18 C18 C19 122.7(3)
O18 C18 C17 115.5(3)
C19 C18 C17 121.8(3)
O18 C18 Cs2 54.14(15)
C19 C18 Cs2 104.5(2)
C17 C18 Cs2 108.2(2)
C20 C19 C18 119.4(3)
O20 C20 C19 122.8(3)
O20 C20 C15 115.7(3)
C19 C20 C15 121.5(3)
O20 C20 Cs1 51.85(15)
C19 C20 Cs1 114.6(2)
C15 C20 Cs1 100.2(2)
C17 C21 C22 110.9(3)
C17 C21 C35 113.6(3)
C22 C21 C35 110.0(3)
C23 C22 C27 117.5(3)
C23 C22 C21 120.7(3)
C27 C22 C21 121.8(3)
C23 C22 Cs2 79.31(19)
C27 C22 Cs2 73.36(19)
C21 C22 Cs2 119.0(2)
C22 C23 C24 124.0(3)
C22 C23 Cs2 79.20(19)
C24 C23 Cs2 76.80(19)
C23 C24 C25 116.9(3)
C23 C24 C28 120.7(3)
C25 C24 C28 122.4(3)
C23 C24 Cs2 81.35(19)
C25 C24 Cs2 71.37(19)
C28 C24 Cs2 119.0(2)
O25 C25 C26 122.7(3)
O25 C25 C24 116.2(3)
C26 C25 C24 121.1(3)
O25 C25 Cs2 108.3(2)
C26 C25 Cs2 76.5(2)
C24 C25 Cs2 86.12(19)
C25 C26 C27 120.2(3)
C25 C26 Cs2 80.3(2)
C27 C26 Cs2 84.4(2)
O27 C27 C26 124.3(3)
O27 C27 C22 115.6(3)
C26 C27 C22 120.1(3)
O27 C27 Cs2 114.5(2)
C26 C27 Cs2 72.6(2)
C22 C27 Cs2 84.41(19)
C24 C28 C1 111.4(3)
C24 C28 C38 110.7(3)
C1 C28 C38 111.8(3)
C30 C29 C7 114.0(3)
C29 C30 C31 111.2(3)
C33 C32 C14 114.9(3)
C34 C33 C32 112.9(4)
C36 C35 C21 114.5(3)
C37 C36 C35 114.3(3)
C39 C38 C28 115.2(3)
C40 C39 C38 115.3(3)
O6 C45 C46 107.5(3)
O6 C45 Cs2 57.92(16)
C46 C45 Cs2 85.2(2)
O47 C46 C45 109.7(3)
C48 O47 C46 111.4(3)
C48 O47 Cs2 122.5(2)
C46 O47 Cs2 121.98(19)
O47 C48 C49 109.4(4)
O50 C49 C48 108.7(4)
O50 C49 Cs2 51.5(2)
C48 C49 Cs2 84.6(2)
C51 O50 C49 110.8(4)
C51 O50 Cs2 117.3(3)
C49 O50 Cs2 107.9(3)
O50 C51 C52 109.8(4)
O53 C52 C51 110.2(5)
C52 O53 C54 111.8(4)
C52 O53 Cs2 111.3(3)
C54 O53 Cs2 129.2(3)
O53 C54 C55 114.4(4)
O27 C55 C54 109.4(4)
O20 C56 C57 107.2(3)
O20 C56 Cs1 55.76(16)
C57 C56 Cs1 84.8(2)
O58 C57 C56 109.0(3)
C57 O58 C59 111.5(3)
C57 O58 Cs1 123.12(19)
C59 O58 Cs1 120.5(2)
O58 C59 C60 109.2(3)
O61 C60 C59 109.5(4)
O61 C60 Cs1 48.54(18)
C59 C60 Cs1 83.9(2)
C62 O61 C60 113.3(3)
C62 O61 Cs1 121.0(3)
C60 O61 Cs1 111.1(2)
O61 C62 C63B 121.5(7)
O61 C62 C63A 109.4(4)
O64A C63A C62 112.2(5)
C63A O64A C65 107.7(5)
C63A O64A Cs1 112.9(3)
C65 O64A Cs1 132.0(4)
O64B C63B C62 107.9(14)
C63B O64B C65 105.5(12)
C63B O64B Cs1 90.2(12)
C65 O64B Cs1 104.6(9)
O64A C65 C66 118.1(4)
C66 C65 O64B 95.4(7)
O13 C66 C65 110.2(4)
F1 P1 F4 92.4(3)
F1 P1 F5 91.00(18)
F4 P1 F5 91.4(2)
F1 P1 F6 91.4(2)
F4 P1 F6 176.1(2)
F5 P1 F6 88.8(2)
F1 P1 F3 91.13(18)
F4 P1 F3 89.6(2)
F5 P1 F3 177.6(2)
F6 P1 F3 90.2(2)
F1 P1 F2 178.8(2)
F4 P1 F2 88.4(2)
F5 P1 F2 89.74(19)
F6 P1 F2 87.7(2)
F3 P1 F2 88.11(18)
F1 P1 Cs1 124.13(14)
F4 P1 Cs1 120.94(18)
F5 P1 Cs1 49.36(13)
F6 P1 Cs1 56.59(16)
F3 P1 Cs1 128.38(15)
F2 P1 Cs1 55.89(13)
F1 P1 Cs2 125.16(14)
F4 P1 Cs2 64.25(19)
F5 P1 Cs2 134.98(14)
F6 P1 Cs2 113.18(14)
F2 P1 Cs2 54.64(13)
Cs1 P1 Cs2 110.03(3)
P1 F2 Cs1 100.63(15)
P1 F2 Cs2 102.56(15)
Cs1 F2 Cs2 155.20(11)
P1 F3 Cs2 115.35(16)
P1 F4 Cs2 92.95(19)
P1 F5 Cs1 108.47(16)
P1 F6 Cs1 100.30(17)
F10B P2 F7B 118(3)
F10B P2 F11B 112(2)
F7B P2 F11B 79(2)
F10B P2 F12A 139(2)
F7B P2 F12A 90.2(17)
F10B P2 F9B 77(2)
F7B P2 F9B 102(2)
F11B P2 F9B 169(3)
F12A P2 F9B 128.4(17)
F10B P2 F8B 55(6)
F7B P2 F8B 152(4)
F11B P2 F8B 80(3)
F12A P2 F8B 86(5)
F9B P2 F8B 102(2)
F10B P2 F8A 57(2)
F7B P2 F8A 167.1(14)
F11B P2 F8A 91.3(19)
F12A P2 F8A 88.0(10)
F9B P2 F8A 88.6(16)
F10B P2 F9A 98.4(16)
F7B P2 F9A 107.5(12)
F11B P2 F9A 141(2)
F12A P2 F9A 100.4(6)
F8B P2 F9A 100(3)
F8A P2 F9A 85.3(6)
F10B P2 F11A 77.2(16)
F7B P2 F11A 71.9(13)
F12A P2 F11A 85.3(5)
F9B P2 F11A 146.2(17)
F8B P2 F11A 80(4)
F8A P2 F11A 95.2(7)
F9A P2 F11A 174.3(5)
F10B P2 F7A 127(2)
F11B P2 F7A 91.7(19)
F12A P2 F7A 89.7(4)
F9B P2 F7A 87.1(15)
F8B P2 F7A 171(2)
F8A P2 F7A 172.3(10)
F9A P2 F7A 87.9(3)
F11A P2 F7A 91.9(4)
F10B P2 F12B 159(2)
F7B P2 F12B 82(2)
F11B P2 F12B 75(2)
F9B P2 F12B 94(2)
F8B P2 F12B 110(7)
F8A P2 F12B 103.8(15)
F9A P2 F12B 67.9(14)
F11A P2 F12B 117.3(14)
F7A P2 F12B 70.1(10)
F7B P2 F10A 85.0(18)
F11B P2 F10A 134(2)
F12A P2 F10A 173.7(5)
F9B P2 F10A 56.9(16)
F8B P2 F10A 97(6)
F8A P2 F10A 95.8(10)
F9A P2 F10A 85.0(4)
F11A P2 F10A 89.3(5)
F7A P2 F10A 87.2(4)
F12B P2 F10A 144.6(12)
F10B F8B P2 61(3)
F8B F10B P2 64(3)
O100 C100 C101 107.1(7)
O200 C200 C201 109.2(8)

loop_
_geom_bond_atom_site_label_1
_geom_bond_atom_site_label_2
_geom_bond_distance
Cs1 O58 3.035(2)
Cs1 O61 3.076(3)
Cs1 F5 3.174(3)
Cs1 O4 3.187(2)
Cs1 O20 3.251(2)
Cs1 O64A 3.325(4)
Cs1 F2 3.342(4)
Cs1 F6 3.366(4)
Cs1 C11 3.526(4)
Cs1 C10 3.532(3)
Cs1 C9 3.551(3)
Cs1 C12 3.594(4)
Cs2 O47 3.069(2)
Cs2 F3 3.106(3)
Cs2 O300 3.126(6)
Cs2 O50 3.188(3)
Cs2 O18 3.238(2)
Cs2 O6 3.316(2)
Cs2 F2 3.384(4)
Cs2 C26 3.412(3)
Cs2 C25 3.459(3)
Cs2 O53 3.541(4)
Cs2 C27 3.559(3)
Cs2 C24 3.642(3)
O4 C4 1.374(4)
O4 C41 1.434(4)
O6 C6 1.370(4)
O6 C45 1.446(4)
O11 C11 1.377(4)
O11 C42 1.417(5)
O13 C13 1.371(4)
O13 C66 1.423(5)
O18 C18 1.376(4)
O18 C43 1.430(4)
O20 C20 1.376(4)
O20 C56 1.446(4)
O25 C25 1.368(4)
O25 C44 1.426(4)
O27 C27 1.360(4)
O27 C55 1.418(5)
C1 C2 1.389(5)
C1 C6 1.404(5)
C1 C28 1.531(5)
C2 C3 1.400(5)
C3 C4 1.403(5)
C3 C7 1.516(5)
C4 C5 1.386(5)
C5 C6 1.393(5)
C7 C8 1.527(5)
C7 C29 1.534(5)
C8 C9 1.393(5)
C8 C13 1.398(5)
C9 C10 1.394(5)
C10 C11 1.408(5)
C10 C14 1.511(5)
C11 C12 1.385(5)
C12 C13 1.388(5)
C14 C15 1.525(5)
C14 C32 1.538(5)
C15 C16 1.390(5)
C15 C20 1.397(5)
C16 C17 1.400(5)
C17 C18 1.402(5)
C17 C21 1.524(5)
C18 C19 1.388(5)
C19 C20 1.381(5)
C21 C22 1.525(5)
C21 C35 1.543(5)
C22 C23 1.379(5)
C22 C27 1.406(5)
C23 C24 1.392(5)
C24 C25 1.397(5)
C24 C28 1.519(5)
C25 C26 1.386(5)
C26 C27 1.395(5)
C28 C38 1.540(5)
C29 C30 1.518(5)
C30 C31 1.526(6)
C32 C33 1.530(5)
C33 C34 1.510(6)
C35 C36 1.528(5)
C36 C37 1.526(6)
C38 C39 1.523(5)
C39 C40 1.519(6)
C45 C46 1.490(5)
C46 O47 1.424(4)
O47 C48 1.421(5)
C48 C49 1.489(7)
C49 O50 1.427(6)
O50 C51 1.407(5)
C51 C52 1.493(8)
C52 O53 1.411(7)
O53 C54 1.436(6)
C54 C55 1.503(7)
C56 C57 1.499(5)
C57 O58 1.416(4)
O58 C59 1.425(4)
C59 C60 1.473(6)
C60 O61 1.425(6)
O61 C62 1.388(5)
C62 C63B 1.447(16)
C62 C63A 1.537(9)
C63A O64A 1.402(9)
O64A C65 1.427(6)
C63B O64B 1.423(18)
O64B C65 1.548(13)
C65 C66 1.520(7)
P1 F1 1.561(3)
P1 F4 1.572(4)
P1 F5 1.578(3)
P1 F6 1.583(3)
P1 F3 1.591(3)
P1 F2 1.609(3)
P2 F10B 1.515(17)
P2 F7B 1.526(18)
P2 F11B 1.538(19)
P2 F12A 1.543(6)
P2 F9B 1.544(19)
P2 F8B 1.55(2)
P2 F8A 1.563(7)
P2 F9A 1.572(6)
P2 F11A 1.592(6)
P2 F7A 1.594(5)
P2 F12B 1.627(19)
P2 F10A 1.632(7)
F8B F10B 1.41(15)
O100 C100 1.451(9)
C100 C101 1.466(12)
O200 C200 1.384(10)
C200 C201 1.449(13)

loop_
_geom_hbond_atom_site_label_D
_geom_hbond_atom_site_label_H
_geom_hbond_atom_site_label_A
_geom_hbond_distance_DH
_geom_hbond_distance_HA
_geom_hbond_distance_DA
_geom_hbond_angle_DHA
_geom_hbond_site_symmetry_A
O100 H100 O200 0.84 1.89 2.717(8) 169.4 .
O200 H200 O100 0.84 2.02 2.775(9) 149.6 2_566

loop_
_geom_torsion_atom_site_label_1
_geom_torsion_atom_site_label_2
_geom_torsion_atom_site_label_3
_geom_torsion_atom_site_label_4
_geom_torsion
O61 Cs1 O4 C4 176.5(2)
F5 Cs1 O4 C4 -67.9(2)
O20 Cs1 O4 C4 21.5(2)
O64A Cs1 O4 C4 163.4(2)
F2 Cs1 O4 C4 -36.6(2)
F6 Cs1 O4 C4 -73.8(2)
C11 Cs1 O4 C4 87.1(2)
C10 Cs1 O4 C4 64.7(2)
C9 Cs1 O4 C4 58.7(2)
C12 Cs1 O4 C4 103.6(2)
O61 Cs1 O4 C41 -62.0(2)
F5 Cs1 O4 C41 53.6(2)
O20 Cs1 O4 C41 142.98(19)
O64A Cs1 O4 C41 -75.1(2)
F2 Cs1 O4 C41 84.9(2)
F6 Cs1 O4 C41 47.8(2)
C11 Cs1 O4 C41 -151.4(2)
C10 Cs1 O4 C41 -173.8(2)
C9 Cs1 O4 C41 -179.8(2)
C12 Cs1 O4 C41 -134.9(2)
O47 Cs2 O6 C6 161.8(2)
F3 Cs2 O6 C6 81.7(2)
O300 Cs2 O6 C6 117.8(2)
O50 Cs2 O6 C6 -171.2(2)
O18 Cs2 O6 C6 -24.4(2)
F2 Cs2 O6 C6 40.87(19)
C26 Cs2 O6 C6 -98.4(2)
C25 Cs2 O6 C6 -97.1(2)
O53 Cs2 O6 C6 -129.0(2)
C27 Cs2 O6 C6 -79.6(2)
C24 Cs2 O6 C6 -72.6(2)
O47 Cs2 O6 C45 38.23(18)
F3 Cs2 O6 C45 -41.88(19)
O300 Cs2 O6 C45 -5.8(3)
O50 Cs2 O6 C45 65.2(2)
O18 Cs2 O6 C45 -148.04(18)
F2 Cs2 O6 C45 -82.74(19)
C26 Cs2 O6 C45 137.95(19)
C25 Cs2 O6 C45 139.3(2)
O53 Cs2 O6 C45 107.4(2)
C27 Cs2 O6 C45 156.82(19)
C24 Cs2 O6 C45 163.8(2)
F3 Cs2 O18 C18 -56.6(2)
O300 Cs2 O18 C18 -121.4(2)
O50 Cs2 O18 C18 171.44(19)
O6 Cs2 O18 C18 30.0(2)
F2 Cs2 O18 C18 -34.5(2)
C26 Cs2 O18 C18 106.0(2)
C25 Cs2 O18 C18 88.1(2)
O53 Cs2 O18 C18 165.7(2)
C27 Cs2 O18 C18 102.6(2)
C24 Cs2 O18 C18 66.6(2)
F3 Cs2 O18 C43 63.6(2)
O300 Cs2 O18 C43 -1.2(2)
O50 Cs2 O18 C43 -68.4(2)
O6 Cs2 O18 C43 150.22(19)
F2 Cs2 O18 C43 85.7(2)
C26 Cs2 O18 C43 -133.8(2)
C25 Cs2 O18 C43 -151.7(2)
O53 Cs2 O18 C43 -74.1(2)
C27 Cs2 O18 C43 -137.2(2)
C24 Cs2 O18 C43 -173.2(2)
O58 Cs1 O20 C20 162.5(2)
O61 Cs1 O20 C20 -173.1(2)
F5 Cs1 O20 C20 89.1(2)
O4 Cs1 O20 C20 -15.5(2)
O64A Cs1 O20 C20 -127.2(2)
F2 Cs1 O20 C20 47.2(2)
F6 Cs1 O20 C20 64.7(2)
C11 Cs1 O20 C20 -94.0(2)
C10 Cs1 O20 C20 -70.5(2)
C9 Cs1 O20 C20 -52.3(2)
C12 Cs1 O20 C20 -95.2(2)
O58 Cs1 O20 C56 37.76(19)
O61 Cs1 O20 C56 62.2(2)
F5 Cs1 O20 C56 -35.62(19)
O4 Cs1 O20 C56 -140.17(18)
O64A Cs1 O20 C56 108.1(2)
F2 Cs1 O20 C56 -77.5(2)
F6 Cs1 O20 C56 -60.0(2)
C11 Cs1 O20 C56 141.3(2)
C10 Cs1 O20 C56 164.8(2)
C9 Cs1 O20 C56 -177.0(2)
C12 Cs1 O20 C56 140.1(2)
C6 C1 C2 C3 -2.2(5)
C28 C1 C2 C3 176.7(3)
C1 C2 C3 C4 0.0(5)
C1 C2 C3 C7 -176.1(3)
C41 O4 C4 C5 -22.3(5)
Cs1 O4 C4 C5 87.9(3)
C41 O4 C4 C3 158.6(3)
Cs1 O4 C4 C3 -91.2(3)
C41 O4 C4 Cs1 -110.2(3)
C2 C3 C4 O4 -179.1(3)
C7 C3 C4 O4 -2.9(4)
C2 C3 C4 C5 1.7(5)
C7 C3 C4 C5 178.0(3)
C2 C3 C4 Cs1 123.7(2)
C7 C3 C4 Cs1 -60.1(3)
O58 Cs1 C4 O4 161.1(3)
O61 Cs1 C4 O4 -4.7(3)
F5 Cs1 C4 O4 117.5(2)
O20 Cs1 C4 O4 -163.25(18)
O64A Cs1 C4 O4 -15.3(2)
F2 Cs1 C4 O4 140.3(2)
F6 Cs1 C4 O4 98.7(2)
C11 Cs1 C4 O4 -95.7(2)
C10 Cs1 C4 O4 -114.8(2)
C9 Cs1 C4 O4 -113.1(2)
C12 Cs1 C4 O4 -74.9(2)
O58 Cs1 C4 C5 42.6(4)
O61 Cs1 C4 C5 -123.2(2)
F5 Cs1 C4 C5 -0.9(2)
O4 Cs1 C4 C5 -118.5(3)
O20 Cs1 C4 C5 78.3(2)
O64A Cs1 C4 C5 -133.7(2)
F2 Cs1 C4 C5 21.9(2)
F6 Cs1 C4 C5 -19.8(2)
C11 Cs1 C4 C5 145.8(2)
C10 Cs1 C4 C5 126.8(2)
C9 Cs1 C4 C5 128.4(2)
C12 Cs1 C4 C5 166.6(2)
O58 Cs1 C4 C3 -88.3(4)
O61 Cs1 C4 C3 105.9(2)
F5 Cs1 C4 C3 -131.9(2)
O4 Cs1 C4 C3 110.6(3)
O20 Cs1 C4 C3 -52.7(2)
O64A Cs1 C4 C3 95.3(2)
F2 Cs1 C4 C3 -109.1(2)
F6 Cs1 C4 C3 -150.8(2)
C11 Cs1 C4 C3 14.9(2)
C10 Cs1 C4 C3 -4.2(2)
C9 Cs1 C4 C3 -2.5(2)
C12 Cs1 C4 C3 35.7(2)
O4 C4 C5 C6 179.7(3)
C3 C4 C5 C6 -1.2(5)
Cs1 C4 C5 C6 -122.5(3)
C45 O6 C6 C5 21.1(5)
Cs2 O6 C6 C5 -92.1(3)
C45 O6 C6 C1 -159.3(3)
Cs2 O6 C6 C1 87.5(3)
C4 C5 C6 O6 178.4(3)
C4 C5 C6 C1 -1.1(5)
C2 C1 C6 O6 -176.9(3)
C28 C1 C6 O6 4.2(4)
C2 C1 C6 C5 2.7(5)
C28 C1 C6 C5 -176.2(3)
C2 C3 C7 C8 -109.6(3)
C4 C3 C7 C8 74.5(4)
C2 C3 C7 C29 15.8(4)
C4 C3 C7 C29 -160.2(3)
C3 C7 C8 C9 49.8(4)
C29 C7 C8 C9 -77.6(4)
C3 C7 C8 C13 -133.3(3)
C29 C7 C8 C13 99.3(4)
C3 C7 C8 Cs1 -39.3(3)
C29 C7 C8 Cs1 -166.7(2)
O58 Cs1 C8 C9 52.7(2)
O61 Cs1 C8 C9 116.8(2)
F5 Cs1 C8 C9 -60.8(3)
O4 Cs1 C8 C9 -134.9(2)
O20 Cs1 C8 C9 9.9(2)
O64A Cs1 C8 C9 153.3(2)
F2 Cs1 C8 C9 -62.6(2)
F6 Cs1 C8 C9 -101.3(2)
C11 Cs1 C8 C9 61.4(2)
C10 Cs1 C8 C9 28.50(18)
C12 Cs1 C8 C9 93.3(2)
O58 Cs1 C8 C13 -69.2(2)
O61 Cs1 C8 C13 -5.2(2)
F5 Cs1 C8 C13 177.23(19)
O4 Cs1 C8 C13 103.2(2)
O20 Cs1 C8 C13 -112.0(2)
O64A Cs1 C8 C13 31.3(2)
F2 Cs1 C8 C13 175.4(2)
F6 Cs1 C8 C13 136.7(2)
C11 Cs1 C8 C13 -60.5(2)
C10 Cs1 C8 C13 -93.4(2)
C9 Cs1 C8 C13 -121.9(3)
C12 Cs1 C8 C13 -28.67(19)
O58 Cs1 C8 C7 171.28(19)
O61 Cs1 C8 C7 -124.7(2)
F5 Cs1 C8 C7 57.7(3)
O4 Cs1 C8 C7 -16.3(2)
O20 Cs1 C8 C7 128.5(2)
O64A Cs1 C8 C7 -88.2(2)
F2 Cs1 C8 C7 55.9(2)
F6 Cs1 C8 C7 17.2(2)
C11 Cs1 C8 C7 180.0(3)
C10 Cs1 C8 C7 147.1(3)
C9 Cs1 C8 C7 118.6(3)
C12 Cs1 C8 C7 -148.2(3)
C13 C8 C9 C10 0.8(5)
C7 C8 C9 C10 177.8(3)
Cs1 C8 C9 C10 -69.5(3)
C13 C8 C9 Cs1 70.3(3)
C7 C8 C9 Cs1 -112.7(3)
O58 Cs1 C9 C8 -138.67(19)
O61 Cs1 C9 C8 -74.9(2)
F5 Cs1 C9 C8 138.33(19)
O4 Cs1 C9 C8 37.28(19)
O20 Cs1 C9 C8 -169.6(2)
O64A Cs1 C9 C8 -25.9(2)
F2 Cs1 C9 C8 120.4(2)
F6 Cs1 C9 C8 91.2(2)
C11 Cs1 C9 C8 -94.9(2)
C10 Cs1 C9 C8 -127.2(3)
C12 Cs1 C9 C8 -62.6(2)
O58 Cs1 C9 C10 -11.5(2)
O61 Cs1 C9 C10 52.2(2)
F5 Cs1 C9 C10 -94.5(2)
O4 Cs1 C9 C10 164.5(2)
O20 Cs1 C9 C10 -42.45(18)
O64A Cs1 C9 C10 101.3(2)
F2 Cs1 C9 C10 -112.5(2)
F6 Cs1 C9 C10 -141.62(18)
C11 Cs1 C9 C10 32.25(19)
C12 Cs1 C9 C10 64.6(2)
C8 C9 C10 C11 0.4(5)
Cs1 C9 C10 C11 -71.1(3)
C8 C9 C10 C14 -176.0(3)
Cs1 C9 C10 C14 112.5(3)
C8 C9 C10 Cs1 71.6(3)
O58 Cs1 C10 C9 169.72(19)
O61 Cs1 C10 C9 -135.89(19)
F5 Cs1 C10 C9 104.2(2)
O4 Cs1 C10 C9 -14.67(19)
O20 Cs1 C10 C9 129.6(2)
O64A Cs1 C10 C9 -81.5(2)
F2 Cs1 C10 C9 70.3(2)
F6 Cs1 C10 C9 51.1(2)
C11 Cs1 C10 C9 -120.1(3)
C12 Cs1 C10 C9 -90.9(2)
O58 Cs1 C10 C11 -70.2(2)
O61 Cs1 C10 C11 -15.8(2)
F5 Cs1 C10 C11 -135.7(2)
O4 Cs1 C10 C11 105.4(2)
O20 Cs1 C10 C11 -110.3(2)
O64A Cs1 C10 C11 38.6(2)
F2 Cs1 C10 C11 -169.6(2)
F6 Cs1 C10 C11 171.24(19)
C9 Cs1 C10 C11 120.1(3)
C12 Cs1 C10 C11 29.2(2)
O58 Cs1 C10 C14 49.0(2)
O61 Cs1 C10 C14 103.4(2)
F5 Cs1 C10 C14 -16.5(3)
O4 Cs1 C10 C14 -135.4(2)
O20 Cs1 C10 C14 8.9(2)
O64A Cs1 C10 C14 157.8(2)
F2 Cs1 C10 C14 -50.4(2)
F6 Cs1 C10 C14 -69.5(3)
C11 Cs1 C10 C14 119.2(3)
C9 Cs1 C10 C14 -120.7(3)
C12 Cs1 C10 C14 148.4(3)
C42 O11 C11 C12 13.0(6)
C42 O11 C11 C10 -167.1(4)
C42 O11 C11 Cs1 -80.1(4)
C9 C10 C11 O11 179.3(3)
C14 C10 C11 O11 -4.3(5)
Cs1 C10 C11 O11 107.5(3)
C9 C10 C11 C12 -0.8(5)
C14 C10 C11 C12 175.6(3)
Cs1 C10 C11 C12 -72.6(3)
C9 C10 C11 Cs1 71.8(3)
C14 C10 C11 Cs1 -111.8(3)
O58 Cs1 C11 O11 -3.4(2)
O61 Cs1 C11 O11 51.5(2)
F5 Cs1 C11 O11 -50.2(3)
O4 Cs1 C11 O11 169.8(2)
O20 Cs1 C11 O11 -55.1(2)
O64A Cs1 C11 O11 105.1(2)
F2 Cs1 C11 O11 -101.1(2)
F6 Cs1 C11 O11 -130.4(2)
C10 Cs1 C11 O11 -113.4(3)
C9 Cs1 C11 O11 -145.2(3)
C12 Cs1 C11 O11 121.8(3)
O58 Cs1 C11 C12 -125.3(2)
O61 Cs1 C11 C12 -70.3(2)
F5 Cs1 C11 C12 -172.06(19)
O4 Cs1 C11 C12 48.0(2)
O20 Cs1 C11 C12 -176.9(2)
O64A Cs1 C11 C12 -16.7(2)
F2 Cs1 C11 C12 137.1(2)
F6 Cs1 C11 C12 107.8(3)
C10 Cs1 C11 C12 124.7(3)
C9 Cs1 C11 C12 92.9(2)
O58 Cs1 C11 C10 110.0(2)
O61 Cs1 C11 C10 164.9(2)
F5 Cs1 C11 C10 63.2(3)
O4 Cs1 C11 C10 -76.8(2)
O20 Cs1 C11 C10 58.4(2)
O64A Cs1 C11 C10 -141.4(2)
F2 Cs1 C11 C10 12.3(2)
F6 Cs1 C11 C10 -16.9(4)
C9 Cs1 C11 C10 -31.79(19)
C12 Cs1 C11 C10 -124.7(3)
O11 C11 C12 C13 179.9(3)
C10 C11 C12 C13 0.0(6)
Cs1 C11 C12 C13 -71.1(3)
O11 C11 C12 Cs1 -109.0(3)
C10 C11 C12 Cs1 71.1(3)
O58 Cs1 C12 C11 55.7(2)
O61 Cs1 C12 C11 106.6(2)
F5 Cs1 C12 C11 17.9(4)
O4 Cs1 C12 C11 -132.3(2)
O20 Cs1 C12 C11 2.8(2)
O64A Cs1 C12 C11 160.8(3)
F2 Cs1 C12 C11 -58.4(3)
F6 Cs1 C12 C11 -126.4(2)
C10 Cs1 C12 C11 -29.98(19)
C9 Cs1 C12 C11 -62.8(2)
O58 Cs1 C12 C13 179.5(2)
O61 Cs1 C12 C13 -129.6(2)
F5 Cs1 C12 C13 141.7(3)
O4 Cs1 C12 C13 -8.5(2)
O20 Cs1 C12 C13 126.6(2)
O64A Cs1 C12 C13 -75.4(2)
F2 Cs1 C12 C13 65.4(3)
F6 Cs1 C12 C13 -2.6(3)
C11 Cs1 C12 C13 123.8(3)
C10 Cs1 C12 C13 93.8(2)
C9 Cs1 C12 C13 61.0(2)
C66 O13 C13 C12 -26.4(6)
C66 O13 C13 C8 157.9(4)
C66 O13 C13 Cs1 67.3(4)
C11 C12 C13 O13 -174.1(4)
Cs1 C12 C13 O13 117.5(3)
C11 C12 C13 C8 1.3(6)
Cs1 C12 C13 C8 -67.0(3)
C11 C12 C13 Cs1 68.3(3)
C9 C8 C13 O13 174.1(3)
C7 C8 C13 O13 -2.9(5)
Cs1 C8 C13 O13 -117.9(3)
C9 C8 C13 C12 -1.7(5)
C7 C8 C13 C12 -178.7(3)
Cs1 C8 C13 C12 66.3(3)
C9 C8 C13 Cs1 -68.0(3)
C7 C8 C13 Cs1 115.0(3)
O58 Cs1 C13 O13 -121.7(2)
O61 Cs1 C13 O13 -72.0(3)
F5 Cs1 C13 O13 105.8(4)
O4 Cs1 C13 O13 49.3(2)
O20 Cs1 C13 O13 -176.3(2)
O64A Cs1 C13 O13 -30.4(3)
F2 Cs1 C13 O13 107.1(2)
F6 Cs1 C13 O13 57.3(3)
C11 Cs1 C13 O13 -151.4(3)
C10 Cs1 C13 O13 175.9(3)
C9 Cs1 C13 O13 143.7(3)
C12 Cs1 C13 O13 -121.2(4)
O58 Cs1 C13 C12 -0.6(2)
O61 Cs1 C13 C12 49.1(2)
F5 Cs1 C13 C12 -133.1(4)
O4 Cs1 C13 C12 170.4(2)
O20 Cs1 C13 C12 -55.2(2)
O64A Cs1 C13 C12 90.8(2)
F2 Cs1 C13 C12 -131.7(2)
F6 Cs1 C13 C12 178.47(19)
C11 Cs1 C13 C12 -30.2(2)
C10 Cs1 C13 C12 -62.9(2)
C9 Cs1 C13 C12 -95.1(2)
O58 Cs1 C13 C8 125.6(2)
O61 Cs1 C13 C8 175.3(2)
F5 Cs1 C13 C8 -6.9(5)
O4 Cs1 C13 C8 -63.4(2)
O20 Cs1 C13 C8 71.0(2)
O64A Cs1 C13 C8 -143.0(3)
F2 Cs1 C13 C8 -5.5(2)
F6 Cs1 C13 C8 -55.3(2)
C11 Cs1 C13 C8 96.0(2)
C10 Cs1 C13 C8 63.3(2)
C9 Cs1 C13 C8 31.08(19)
C12 Cs1 C13 C8 126.2(3)
C9 C10 C14 C15 -43.7(4)
C11 C10 C14 C15 140.0(3)
Cs1 C10 C14 C15 49.1(3)
C9 C10 C14 C32 84.8(4)
C11 C10 C14 C32 -91.4(4)
Cs1 C10 C14 C32 177.7(2)
C10 C14 C15 C16 99.2(4)
C32 C14 C15 C16 -27.1(4)
C10 C14 C15 C20 -83.5(4)
C32 C14 C15 C20 150.2(3)
C20 C15 C16 C17 -2.5(5)
C14 C15 C16 C17 174.8(3)
C15 C16 C17 C18 0.6(5)
C15 C16 C17 C21 -177.8(3)
C43 O18 C18 C19 -19.3(5)
Cs2 O18 C18 C19 84.4(3)
C43 O18 C18 C17 161.5(3)
Cs2 O18 C18 C17 -94.8(3)
C43 O18 C18 Cs2 -103.7(3)
C16 C17 C18 O18 -179.7(3)
C21 C17 C18 O18 -1.2(4)
C16 C17 C18 C19 1.1(5)
C21 C17 C18 C19 179.6(3)
C16 C17 C18 Cs2 122.0(3)
C21 C17 C18 Cs2 -59.5(3)
O47 Cs2 C18 O18 -170.4(2)
F3 Cs2 C18 O18 128.6(2)
O300 Cs2 C18 O18 61.3(2)
O50 Cs2 C18 O18 -11.6(3)
O6 Cs2 C18 O18 -155.68(18)
F2 Cs2 C18 O18 141.5(2)
C26 Cs2 C18 O18 -72.0(2)
C25 Cs2 C18 O18 -93.85(19)
O53 Cs2 C18 O18 -13.4(2)
C27 Cs2 C18 O18 -66.83(19)
C24 Cs2 C18 O18 -111.8(2)
O47 Cs2 C18 C19 69.5(4)
F3 Cs2 C18 C19 8.4(2)
O300 Cs2 C18 C19 -58.8(3)
O50 Cs2 C18 C19 -131.7(2)
O18 Cs2 C18 C19 -120.1(3)
O6 Cs2 C18 C19 84.2(2)
F2 Cs2 C18 C19 21.4(2)
C26 Cs2 C18 C19 167.9(2)
C25 Cs2 C18 C19 146.0(2)
O53 Cs2 C18 C19 -133.5(2)
C27 Cs2 C18 C19 173.0(2)
C24 Cs2 C18 C19 128.0(2)
O47 Cs2 C18 C17 -61.6(4)
F3 Cs2 C18 C17 -122.7(2)
O300 Cs2 C18 C17 170.0(2)
O50 Cs2 C18 C17 97.2(2)
O18 Cs2 C18 C17 108.7(3)
O6 Cs2 C18 C17 -47.0(2)
F2 Cs2 C18 C17 -109.7(2)
C26 Cs2 C18 C17 36.7(2)
C25 Cs2 C18 C17 14.9(2)
O53 Cs2 C18 C17 95.3(2)
C27 Cs2 C18 C17 41.9(2)
C24 Cs2 C18 C17 -3.1(2)
O18 C18 C19 C20 -179.9(3)
C17 C18 C19 C20 -0.7(5)
Cs2 C18 C19 C20 -123.4(3)
C56 O20 C20 C19 18.6(5)
Cs1 O20 C20 C19 -97.1(3)
C56 O20 C20 C15 -161.7(3)
Cs1 O20 C20 C15 82.6(3)
C56 O20 C20 Cs1 115.7(3)
C18 C19 C20 O20 178.4(3)
C18 C19 C20 C15 -1.4(5)
C18 C19 C20 Cs1 119.2(3)
C16 C15 C20 O20 -176.8(3)
C14 C15 C20 O20 5.7(4)
C16 C15 C20 C19 2.9(5)
C14 C15 C20 C19 -174.6(3)
C16 C15 C20 Cs1 -124.4(3)
C14 C15 C20 Cs1 58.1(3)
O58 Cs1 C20 O20 -14.75(19)
O61 Cs1 C20 O20 8.0(2)
F5 Cs1 C20 O20 -85.9(2)
O4 Cs1 C20 O20 167.84(19)
O64A Cs1 C20 O20 80.2(3)
F2 Cs1 C20 O20 -126.0(2)
F6 Cs1 C20 O20 -119.0(2)
C11 Cs1 C20 O20 78.2(2)
C10 Cs1 C20 O20 95.8(2)
C9 Cs1 C20 O20 120.7(2)
C12 Cs1 C20 O20 84.9(2)
O58 Cs1 C20 C19 98.7(2)
O61 Cs1 C20 C19 121.4(2)
F5 Cs1 C20 C19 27.6(2)
O4 Cs1 C20 C19 -78.7(2)
O20 Cs1 C20 C19 113.4(3)
O64A Cs1 C20 C19 -166.4(3)
F2 Cs1 C20 C19 -12.6(2)
F6 Cs1 C20 C19 -5.6(2)
C11 Cs1 C20 C19 -168.4(3)
C10 Cs1 C20 C19 -150.8(3)
C9 Cs1 C20 C19 -125.8(3)
C12 Cs1 C20 C19 -161.7(2)
O58 Cs1 C20 C15 -129.5(2)
O61 Cs1 C20 C15 -106.8(2)
F5 Cs1 C20 C15 159.3(2)
O4 Cs1 C20 C15 53.0(2)
O20 Cs1 C20 C15 -114.8(3)
O64A Cs1 C20 C15 -34.6(3)
F2 Cs1 C20 C15 119.2(2)
F6 Cs1 C20 C15 126.2(2)
C11 Cs1 C20 C15 -36.6(2)
C10 Cs1 C20 C15 -19.03(19)
C9 Cs1 C20 C15 5.95(19)
C12 Cs1 C20 C15 -29.9(2)
C16 C17 C21 C22 -110.6(3)
C18 C17 C21 C22 71.0(4)
C16 C17 C21 C35 13.9(4)
C18 C17 C21 C35 -164.5(3)
C17 C21 C22 C23 56.8(4)
C35 C21 C22 C23 -69.8(4)
C17 C21 C22 C27 -125.5(3)
C35 C21 C22 C27 107.9(4)
C17 C21 C22 Cs2 -37.9(3)
C35 C21 C22 Cs2 -164.47(19)
O47 Cs2 C22 C23 51.4(2)
F3 Cs2 C22 C23 -53.7(2)
O300 Cs2 C22 C23 -166.0(3)
O50 Cs2 C22 C23 111.43(19)
O18 Cs2 C22 C23 -136.5(2)
O6 Cs2 C22 C23 9.95(19)
F2 Cs2 C22 C23 -67.9(2)
C26 Cs2 C22 C23 92.7(2)
C25 Cs2 C22 C23 59.42(19)
O53 Cs2 C22 C23 149.2(2)
C27 Cs2 C22 C23 123.2(3)
C24 Cs2 C22 C23 27.37(18)
O47 Cs2 C22 C27 -71.7(2)
F3 Cs2 C22 C27 -176.87(19)
O300 Cs2 C22 C27 70.8(3)
O50 Cs2 C22 C27 -11.8(2)
O18 Cs2 C22 C27 100.3(2)
O6 Cs2 C22 C27 -113.2(2)
F2 Cs2 C22 C27 168.9(2)
C26 Cs2 C22 C27 -30.44(19)
C25 Cs2 C22 C27 -63.8(2)
O53 Cs2 C22 C27 26.0(2)
C24 Cs2 C22 C27 -95.8(2)
O47 Cs2 C22 C21 170.7(2)
F3 Cs2 C22 C21 65.6(3)
O300 Cs2 C22 C21 -46.8(3)
O50 Cs2 C22 C21 -129.3(2)
O18 Cs2 C22 C21 -17.3(2)
O6 Cs2 C22 C21 129.2(2)
F2 Cs2 C22 C21 51.4(2)
C26 Cs2 C22 C21 -148.0(3)
C25 Cs2 C22 C21 178.7(3)
O53 Cs2 C22 C21 -91.6(2)
C27 Cs2 C22 C21 -117.6(3)
C24 Cs2 C22 C21 146.6(3)
C27 C22 C23 C24 -1.1(5)
C21 C22 C23 C24 176.7(3)
Cs2 C22 C23 C24 -65.8(3)
C27 C22 C23 Cs2 64.7(3)
C21 C22 C23 Cs2 -117.5(3)
O47 Cs2 C23 C22 -137.74(18)
F3 Cs2 C23 C22 139.76(18)
O300 Cs2 C23 C22 28.4(5)
O50 Cs2 C23 C22 -78.3(2)
O18 Cs2 C23 C22 35.37(18)
O6 Cs2 C23 C22 -169.3(2)
F2 Cs2 C23 C22 114.01(19)
C26 Cs2 C23 C22 -64.05(19)
C25 Cs2 C23 C22 -97.8(2)
O53 Cs2 C23 C22 -30.0(2)
C27 Cs2 C23 C22 -30.77(18)
C24 Cs2 C23 C22 -129.1(3)
O47 Cs2 C23 C24 -8.7(2)
F3 Cs2 C23 C24 -91.2(2)
O300 Cs2 C23 C24 157.4(4)
O50 Cs2 C23 C24 50.8(2)
O18 Cs2 C23 C24 164.4(2)
O6 Cs2 C23 C24 -40.26(18)
F2 Cs2 C23 C24 -116.9(2)
C26 Cs2 C23 C24 65.0(2)
C25 Cs2 C23 C24 31.23(18)
O53 Cs2 C23 C24 99.02(19)
C27 Cs2 C23 C24 98.3(2)
C22 C23 C24 C25 3.1(5)
Cs2 C23 C24 C25 -63.9(3)
C22 C23 C24 C28 -174.3(3)
Cs2 C23 C24 C28 118.7(3)
C22 C23 C24 Cs2 67.0(3)
O47 Cs2 C24 C23 171.99(19)
F3 Cs2 C24 C23 102.41(19)
O50 Cs2 C24 C23 -135.37(19)
O18 Cs2 C24 C23 -14.42(19)
O6 Cs2 C24 C23 131.1(2)
F2 Cs2 C24 C23 65.1(2)
C26 Cs2 C24 C23 -91.4(2)
C25 Cs2 C24 C23 -122.3(3)
O53 Cs2 C24 C23 -83.58(19)
C27 Cs2 C24 C23 -58.52(19)
O47 Cs2 C24 C25 -65.7(2)
F3 Cs2 C24 C25 -135.30(19)
O50 Cs2 C24 C25 -13.1(2)
O18 Cs2 C24 C25 107.9(2)
O6 Cs2 C24 C25 -106.6(2)
F2 Cs2 C24 C25 -172.6(2)
C26 Cs2 C24 C25 30.89(19)
O53 Cs2 C24 C25 38.7(2)
C27 Cs2 C24 C25 63.8(2)
O47 Cs2 C24 C28 51.6(2)
F3 Cs2 C24 C28 -18.0(2)
O50 Cs2 C24 C28 104.3(2)
O18 Cs2 C24 C28 -134.8(2)
O6 Cs2 C24 C28 10.7(2)
F2 Cs2 C24 C28 -55.2(2)
C26 Cs2 C24 C28 148.2(3)
C25 Cs2 C24 C28 117.3(3)
O53 Cs2 C24 C28 156.0(2)
C27 Cs2 C24 C28 -178.9(3)
C44 O25 C25 C26 2.1(5)
C44 O25 C25 C24 -178.1(3)
C44 O25 C25 Cs2 -83.3(3)
C23 C24 C25 O25 178.1(3)
C28 C24 C25 O25 -4.5(5)
Cs2 C24 C25 O25 108.6(3)
C23 C24 C25 C26 -2.1(5)
C28 C24 C25 C26 175.2(3)
Cs2 C24 C25 C26 -71.7(3)
C23 C24 C25 Cs2 69.6(3)
C28 C24 C25 Cs2 -113.1(3)
O47 Cs2 C25 O25 -3.3(2)
F3 Cs2 C25 O25 -57.8(2)
O300 Cs2 C25 O25 63.5(4)
O50 Cs2 C25 O25 50.8(2)
O18 Cs2 C25 O25 170.6(2)
O6 Cs2 C25 O25 -56.25(19)
F2 Cs2 C25 O25 -107.6(2)
C26 Cs2 C25 O25 120.4(3)
O53 Cs2 C25 O25 102.5(2)
C27 Cs2 C25 O25 151.3(3)
C24 Cs2 C25 O25 -116.3(3)
O47 Cs2 C25 C26 -123.8(2)
F3 Cs2 C25 C26 -178.21(19)
O300 Cs2 C25 C26 -56.9(4)
O50 Cs2 C25 C26 -69.6(2)
O18 Cs2 C25 C26 50.2(2)
O6 Cs2 C25 C26 -176.7(2)
F2 Cs2 C25 C26 132.0(2)
O53 Cs2 C25 C26 -17.9(2)
C27 Cs2 C25 C26 30.88(19)
C24 Cs2 C25 C26 123.3(3)
O47 Cs2 C25 C24 113.0(2)
F3 Cs2 C25 C24 58.5(2)
O300 Cs2 C25 C24 179.8(4)
O50 Cs2 C25 C24 167.1(2)
O18 Cs2 C25 C24 -73.1(2)
O6 Cs2 C25 C24 60.08(19)
F2 Cs2 C25 C24 8.7(2)
C26 Cs2 C25 C24 -123.3(3)
O53 Cs2 C25 C24 -141.1(2)
C27 Cs2 C25 C24 -92.4(2)
O25 C25 C26 C27 179.0(3)
C24 C25 C26 C27 -0.7(5)
Cs2 C25 C26 C27 -77.6(3)
O25 C25 C26 Cs2 -103.3(3)
C24 C25 C26 Cs2 76.9(3)
O47 Cs2 C26 C25 55.7(2)
F3 Cs2 C26 C25 3.4(4)
O300 Cs2 C26 C25 144.2(3)
O50 Cs2 C26 C25 105.5(2)
O18 Cs2 C26 C25 -129.4(2)
O6 Cs2 C26 C25 3.0(2)
F2 Cs2 C26 C25 -64.3(2)
O53 Cs2 C26 C25 159.2(2)
C27 Cs2 C26 C25 -122.0(3)
C24 Cs2 C26 C25 -29.86(18)
O47 Cs2 C26 C27 177.7(2)
F3 Cs2 C26 C27 125.4(2)
O300 Cs2 C26 C27 -93.8(3)
O50 Cs2 C26 C27 -132.6(2)
O18 Cs2 C26 C27 -7.37(19)
O6 Cs2 C26 C27 125.0(2)
F2 Cs2 C26 C27 57.7(2)
C25 Cs2 C26 C27 122.0(3)
O53 Cs2 C26 C27 -78.8(2)
C24 Cs2 C26 C27 92.1(2)
C55 O27 C27 C26 -2.3(6)
C55 O27 C27 C22 178.4(3)
C55 O27 C27 Cs2 82.7(4)
C25 C26 C27 O27 -176.5(3)
Cs2 C26 C27 O27 108.2(3)
C25 C26 C27 C22 2.8(5)
Cs2 C26 C27 C22 -72.5(3)
C25 C26 C27 Cs2 75.3(3)
C23 C22 C27 O27 177.5(3)
C21 C22 C27 O27 -0.3(5)
Cs2 C22 C27 O27 -114.5(3)
C23 C22 C27 C26 -1.9(5)
C21 C22 C27 C26 -179.6(3)
Cs2 C22 C27 C26 66.2(3)
C23 C22 C27 Cs2 -68.0(3)
C21 C22 C27 Cs2 114.2(3)
O47 Cs2 C27 O27 -123.0(2)
F3 Cs2 C27 O27 121.7(3)
O300 Cs2 C27 O27 -13.8(3)
O50 Cs2 C27 O27 -75.3(2)
O18 Cs2 C27 O27 51.0(2)
O6 Cs2 C27 O27 -176.1(2)
F2 Cs2 C27 O27 102.8(2)
C26 Cs2 C27 O27 -120.4(3)
C25 Cs2 C27 O27 -151.7(3)
O53 Cs2 C27 O27 -33.8(2)
C24 Cs2 C27 O27 176.1(3)
O47 Cs2 C27 C26 -2.6(2)
F3 Cs2 C27 C26 -117.9(3)
O300 Cs2 C27 C26 106.6(3)
O50 Cs2 C27 C26 45.1(2)
O18 Cs2 C27 C26 171.4(2)
O6 Cs2 C27 C26 -55.7(2)
F2 Cs2 C27 C26 -136.8(2)
C25 Cs2 C27 C26 -31.29(19)
O53 Cs2 C27 C26 86.6(2)
C24 Cs2 C27 C26 -63.5(2)
O47 Cs2 C27 C22 121.42(19)
F3 Cs2 C27 C22 6.1(4)
O300 Cs2 C27 C22 -129.4(3)
O50 Cs2 C27 C22 169.1(2)
O18 Cs2 C27 C22 -64.56(19)
O6 Cs2 C27 C22 68.3(2)
F2 Cs2 C27 C22 -12.8(2)
C26 Cs2 C27 C22 124.0(3)
C25 Cs2 C27 C22 92.7(2)
O53 Cs2 C27 C22 -149.4(2)
C24 Cs2 C27 C22 60.54(19)
C23 C24 C28 C1 -52.2(4)
C25 C24 C28 C1 130.6(3)
Cs2 C24 C28 C1 45.2(3)
C23 C24 C28 C38 72.8(4)
C25 C24 C28 C38 -104.4(4)
Cs2 C24 C28 C38 170.21(19)
C2 C1 C28 C24 103.9(4)
C6 C1 C28 C24 -77.3(4)
C2 C1 C28 C38 -20.5(4)
C6 C1 C28 C38 158.3(3)
C3 C7 C29 C30 168.8(3)
C8 C7 C29 C30 -64.9(4)
C7 C29 C30 C31 177.6(4)
C10 C14 C32 C33 171.6(3)
C15 C14 C32 C33 -60.2(4)
C14 C32 C33 C34 179.5(4)
C17 C21 C35 C36 176.5(3)
C22 C21 C35 C36 -58.4(4)
C21 C35 C36 C37 -67.0(4)
C24 C28 C38 C39 55.9(4)
C1 C28 C38 C39 -179.3(3)
C28 C38 C39 C40 67.4(4)
C6 O6 C45 C46 169.3(3)
Cs2 O6 C45 C46 -72.4(3)
C6 O6 C45 Cs2 -118.3(3)
O47 Cs2 C45 O6 -126.5(2)
F3 Cs2 C45 O6 130.8(2)
O300 Cs2 C45 O6 175.2(2)
O50 Cs2 C45 O6 -116.84(19)
O18 Cs2 C45 O6 48.3(3)
F2 Cs2 C45 O6 92.25(19)
C26 Cs2 C45 O6 -42.9(2)
C25 Cs2 C45 O6 -35.95(18)
O53 Cs2 C45 O6 -97.4(2)
C27 Cs2 C45 O6 -26.2(2)
C24 Cs2 C45 O6 -13.42(18)
O47 Cs2 C45 C46 -12.29(18)
F3 Cs2 C45 C46 -115.0(2)
O300 Cs2 C45 C46 -70.6(2)
O50 Cs2 C45 C46 -2.7(2)
O18 Cs2 C45 C46 162.43(18)
O6 Cs2 C45 C46 114.2(3)
F2 Cs2 C45 C46 -153.6(2)
C26 Cs2 C45 C46 71.2(2)
C25 Cs2 C45 C46 78.2(2)
O53 Cs2 C45 C46 16.7(3)
C27 Cs2 C45 C46 87.9(2)
C24 Cs2 C45 C46 100.8(2)
O6 C45 C46 O47 71.7(4)
Cs2 C45 C46 O47 17.6(2)
C45 C46 O47 C48 175.9(3)
C45 C46 O47 Cs2 -26.4(4)
F3 Cs2 O47 C48 -130.0(3)
O300 Cs2 O47 C48 -64.3(3)
O50 Cs2 O47 C48 2.4(3)
O6 Cs2 O47 C48 148.7(3)
F2 Cs2 O47 C48 -150.4(3)
C26 Cs2 O47 C48 68.2(3)
C25 Cs2 O47 C48 87.5(3)
O53 Cs2 O47 C48 9.4(3)
C27 Cs2 O47 C48 69.2(3)
C24 Cs2 O47 C48 108.1(3)
F3 Cs2 O47 C46 74.8(3)
O300 Cs2 O47 C46 140.5(3)
O50 Cs2 O47 C46 -152.8(3)
O6 Cs2 O47 C46 -6.5(2)
F2 Cs2 O47 C46 54.4(3)
C26 Cs2 O47 C46 -87.0(3)
C25 Cs2 O47 C46 -67.7(3)
O53 Cs2 O47 C46 -145.8(2)
C27 Cs2 O47 C46 -86.0(3)
C24 Cs2 O47 C46 -47.1(3)
C46 O47 C48 C49 -173.9(4)
Cs2 O47 C48 C49 28.6(5)
O47 C48 C49 O50 -65.0(5)
O47 C48 C49 Cs2 -18.7(3)
O47 Cs2 C49 O50 132.4(4)
F3 Cs2 C49 O50 -166.9(3)
O300 Cs2 C49 O50 -104.6(3)
O18 Cs2 C49 O50 -42.5(4)
O6 Cs2 C49 O50 120.5(3)
F2 Cs2 C49 O50 -164.7(3)
C26 Cs2 C49 O50 35.1(3)
C25 Cs2 C49 O50 58.3(3)
O53 Cs2 C49 O50 -20.9(3)
C27 Cs2 C49 O50 21.3(3)
C24 Cs2 C49 O50 70.3(3)
O47 Cs2 C49 C48 13.2(2)
F3 Cs2 C49 C48 73.9(3)
O300 Cs2 C49 C48 136.2(4)
O50 Cs2 C49 C48 -119.2(5)
O18 Cs2 C49 C48 -161.7(3)
O6 Cs2 C49 C48 1.3(3)
F2 Cs2 C49 C48 76.1(3)
C26 Cs2 C49 C48 -84.1(3)
C25 Cs2 C49 C48 -60.8(3)
O53 Cs2 C49 C48 -140.1(3)
C27 Cs2 C49 C48 -97.9(3)
C24 Cs2 C49 C48 -48.8(3)
C48 C49 O50 C51 -163.7(4)
Cs2 C49 O50 C51 129.7(4)
C48 C49 O50 Cs2 66.6(5)
O47 Cs2 O50 C51 -160.3(4)
F3 Cs2 O50 C51 -112.1(3)
O300 Cs2 O50 C51 -59.6(4)
O18 Cs2 O50 C51 21.6(4)
O6 Cs2 O50 C51 172.7(3)
F2 Cs2 O50 C51 -102.9(3)
C26 Cs2 O50 C51 90.8(3)
C25 Cs2 O50 C51 113.4(3)
O53 Cs2 O50 C51 28.5(3)
C27 Cs2 O50 C51 74.0(3)
C24 Cs2 O50 C51 118.4(3)
O47 Cs2 O50 C49 -34.3(3)
F3 Cs2 O50 C49 13.9(3)
O300 Cs2 O50 C49 66.3(4)
O18 Cs2 O50 C49 147.5(3)
O6 Cs2 O50 C49 -61.3(3)
F2 Cs2 O50 C49 23.1(4)
C26 Cs2 O50 C49 -143.3(3)
C25 Cs2 O50 C49 -120.6(3)
O53 Cs2 O50 C49 154.4(3)
C27 Cs2 O50 C49 -160.0(3)
C24 Cs2 O50 C49 -115.6(3)
C49 O50 C51 C52 169.3(5)
Cs2 O50 C51 C52 -66.2(5)
O50 C51 C52 O53 72.9(6)
C51 C52 O53 C54 166.0(4)
C51 C52 O53 Cs2 -41.5(5)
O47 Cs2 O53 C52 1.3(4)
F3 Cs2 O53 C52 80.0(4)
O300 Cs2 O53 C52 82.7(4)
O50 Cs2 O53 C52 8.5(3)
O18 Cs2 O53 C52 -177.8(4)
O6 Cs2 O53 C52 -49.5(4)
F2 Cs2 O53 C52 147.3(3)
C26 Cs2 O53 C52 -86.0(4)
C25 Cs2 O53 C52 -77.8(4)
C27 Cs2 O53 C52 -113.1(4)
C24 Cs2 O53 C52 -91.8(4)
O47 Cs2 O53 C54 147.7(4)
F3 Cs2 O53 C54 -133.6(4)
O300 Cs2 O53 C54 -131.0(4)
O50 Cs2 O53 C54 154.9(4)
O18 Cs2 O53 C54 -31.5(4)
O6 Cs2 O53 C54 96.8(4)
F2 Cs2 O53 C54 -66.3(4)
C26 Cs2 O53 C54 60.4(4)
C25 Cs2 O53 C54 68.6(4)
C27 Cs2 O53 C54 33.3(4)
C24 Cs2 O53 C54 54.5(4)
C52 O53 C54 C55 87.4(5)
Cs2 O53 C54 C55 -58.8(6)
C27 O27 C55 C54 -99.2(4)
O53 C54 C55 O27 73.0(5)
C20 O20 C56 C57 170.1(3)
Cs1 O20 C56 C57 -70.9(3)
C20 O20 C56 Cs1 -119.0(3)
O58 Cs1 C56 O20 -127.2(2)
O61 Cs1 C56 O20 -120.5(2)
F5 Cs1 C56 O20 138.6(2)
O4 Cs1 C56 O20 61.2(3)
O64A Cs1 C56 O20 -101.2(2)
F2 Cs1 C56 O20 94.8(2)
F6 Cs1 C56 O20 123.48(19)
C11 Cs1 C56 O20 -35.29(19)
C10 Cs1 C56 O20 -12.95(19)
C9 Cs1 C56 O20 2.9(2)
C12 Cs1 C56 O20 -41.7(2)
O58 Cs1 C56 C57 -12.20(19)
O61 Cs1 C56 C57 -5.5(2)
F5 Cs1 C56 C57 -106.5(2)
O4 Cs1 C56 C57 176.18(18)
O20 Cs1 C56 C57 115.0(3)
O64A Cs1 C56 C57 13.8(3)
F2 Cs1 C56 C57 -150.2(2)
F6 Cs1 C56 C57 -121.5(2)
C11 Cs1 C56 C57 79.7(2)
C10 Cs1 C56 C57 102.0(2)
C9 Cs1 C56 C57 117.8(2)
C12 Cs1 C56 C57 73.2(2)
O20 C56 C57 O58 68.9(4)
Cs1 C56 C57 O58 17.2(3)
C56 C57 O58 C59 178.0(3)
C56 C57 O58 Cs1 -26.5(4)
O61 Cs1 O58 C57 -156.4(3)
F5 Cs1 O58 C57 81.6(3)
O20 Cs1 O58 C57 -5.9(2)
O64A Cs1 O58 C57 -148.8(3)
F2 Cs1 O58 C57 54.5(3)
F6 Cs1 O58 C57 93.1(3)
C11 Cs1 O58 C57 -69.4(3)
C10 Cs1 O58 C57 -47.8(3)
C9 Cs1 O58 C57 -43.4(3)
C12 Cs1 O58 C57 -87.8(3)
O61 Cs1 O58 C59 -3.0(3)
F5 Cs1 O58 C59 -125.0(3)
O20 Cs1 O58 C59 147.5(3)
O64A Cs1 O58 C59 4.6(3)
F2 Cs1 O58 C59 -152.1(3)
F6 Cs1 O58 C59 -113.5(3)
C11 Cs1 O58 C59 84.0(3)
C10 Cs1 O58 C59 105.6(3)
C9 Cs1 O58 C59 110.0(3)
C12 Cs1 O58 C59 65.6(3)
C57 O58 C59 C60 -169.8(3)
Cs1 O58 C59 C60 34.0(4)
O58 C59 C60 O61 -64.5(5)
O58 C59 C60 Cs1 -22.6(3)
O58 Cs1 C60 O61 138.8(4)
F5 Cs1 C60 O61 -156.8(3)
O4 Cs1 C60 O61 -45.8(4)
O20 Cs1 C60 O61 128.1(3)
O64A Cs1 C60 O61 -17.4(3)
F2 Cs1 C60 O61 -162.5(3)
F6 Cs1 C60 O61 -124.5(3)
C11 Cs1 C60 O61 61.3(3)
C10 Cs1 C60 O61 74.8(3)
C9 Cs1 C60 O61 62.3(3)
C12 Cs1 C60 O61 38.9(3)
O58 Cs1 C60 C59 16.0(2)
O61 Cs1 C60 C59 -122.8(5)
F5 Cs1 C60 C59 80.4(3)
O4 Cs1 C60 C59 -168.6(2)
O20 Cs1 C60 C59 5.3(3)
O64A Cs1 C60 C59 -140.2(3)
F2 Cs1 C60 C59 74.7(3)
F6 Cs1 C60 C59 112.7(3)
C11 Cs1 C60 C59 -61.4(3)
C10 Cs1 C60 C59 -48.0(3)
C9 Cs1 C60 C59 -60.5(3)
C12 Cs1 C60 C59 -83.9(3)
C59 C60 O61 C62 -157.3(4)
Cs1 C60 O61 C62 140.2(5)
C59 C60 O61 Cs1 62.5(4)
O58 Cs1 O61 C62 -166.5(4)
F5 Cs1 O61 C62 -113.3(3)
O4 Cs1 O61 C62 7.4(4)
O20 Cs1 O61 C62 169.4(3)
O64A Cs1 O61 C62 22.5(3)
F2 Cs1 O61 C62 -112.8(3)
F6 Cs1 O61 C62 -74.7(3)
C11 Cs1 O61 C62 104.6(3)
C10 Cs1 O61 C62 110.7(3)
C9 Cs1 O61 C62 92.0(3)
C12 Cs1 O61 C62 83.1(3)
O58 Cs1 O61 C60 -29.8(3)
F5 Cs1 O61 C60 23.4(3)
O4 Cs1 O61 C60 144.1(3)
O20 Cs1 O61 C60 -53.9(3)
O64A Cs1 O61 C60 159.1(4)
F2 Cs1 O61 C60 23.9(4)
F6 Cs1 O61 C60 62.0(3)
C11 Cs1 O61 C60 -118.8(3)
C10 Cs1 O61 C60 -112.7(3)
C9 Cs1 O61 C60 -131.3(3)
C12 Cs1 O61 C60 -140.3(3)
C60 O61 C62 C63B -153.5(12)
Cs1 O61 C62 C63B -17.7(12)
C60 O61 C62 C63A 170.6(5)
Cs1 O61 C62 C63A -53.6(5)
O61 C62 C63A O64A 64.6(8)
C63B C62 C63A O64A -53.2(13)
C62 C63A O64A C65 163.0(5)
C62 C63A O64A Cs1 -43.1(8)
O58 Cs1 O64A C63A 5.1(6)
O61 Cs1 O64A C63A 12.8(5)
F5 Cs1 O64A C63A 81.3(6)
O4 Cs1 O64A C63A 178.4(6)
O20 Cs1 O64A C63A -47.7(6)
F2 Cs1 O64A C63A 141.7(6)
F6 Cs1 O64A C63A 120.2(6)
C11 Cs1 O64A C63A -78.3(6)
C10 Cs1 O64A C63A -92.6(6)
C9 Cs1 O64A C63A -115.1(6)
C12 Cs1 O64A C63A -85.6(6)
O58 Cs1 O64A C65 150.7(5)
O61 Cs1 O64A C65 158.4(6)
F5 Cs1 O64A C65 -133.1(5)
O4 Cs1 O64A C65 -36.0(5)
O20 Cs1 O64A C65 97.9(6)
F2 Cs1 O64A C65 -72.7(6)
F6 Cs1 O64A C65 -94.2(6)
C11 Cs1 O64A C65 67.3(6)
C10 Cs1 O64A C65 53.0(6)
C9 Cs1 O64A C65 30.5(6)
C12 Cs1 O64A C65 60.0(5)
O61 C62 C63B O64B -51(2)
C63A C62 C63B O64B 26.9(10)
C62 C63B O64B C65 173.9(11)
C62 C63B O64B Cs1 68.6(14)
O58 Cs1 O64B C63B -70.7(11)
O61 Cs1 O64B C63B -52.4(11)
F5 Cs1 O64B C63B -2.8(13)
O4 Cs1 O64B C63B 102.1(11)
O20 Cs1 O64B C63B -120.6(11)
O64A Cs1 O64B C63B 62.3(13)
F2 Cs1 O64B C63B 70.8(13)
F6 Cs1 O64B C63B 44.9(12)
C11 Cs1 O64B C63B -153.6(12)
C10 Cs1 O64B C63B -165.5(11)
C9 Cs1 O64B C63B 171.8(11)
C12 Cs1 O64B C63B -165.0(13)
O58 Cs1 O64B C65 -176.9(6)
O61 Cs1 O64B C65 -158.5(9)
F5 Cs1 O64B C65 -108.9(6)
O4 Cs1 O64B C65 -4.0(6)
O20 Cs1 O64B C65 133.2(6)
O64A Cs1 O64B C65 -43.9(8)
F2 Cs1 O64B C65 -35.4(11)
F6 Cs1 O64B C65 -61.2(7)
C11 Cs1 O64B C65 100.2(7)
C10 Cs1 O64B C65 88.4(7)
C9 Cs1 O64B C65 65.7(7)
C12 Cs1 O64B C65 88.9(7)
C63A O64A C65 C66 81.5(7)
Cs1 O64A C65 C66 -65.4(8)
C63A O64A C65 O64B 31.0(9)
Cs1 O64A C65 O64B -115.9(12)
C63B O64B C65 O64A -56.8(14)
Cs1 O64B C65 O64A 37.6(7)
C63B O64B C65 C66 166.4(14)
Cs1 O64B C65 C66 -99.2(5)
C13 O13 C66 C65 -83.6(5)
O64A C65 C66 O13 75.2(6)
O64B C65 C66 O13 100.0(8)
O58 Cs1 P1 F1 69.37(19)
O61 Cs1 P1 F1 21.1(2)
F5 Cs1 P1 F1 56.4(3)
O4 Cs1 P1 F1 -102.29(19)
O20 Cs1 P1 F1 122.77(19)
O64A Cs1 P1 F1 -44.6(2)
F2 Cs1 P1 F1 -178.6(3)
F6 Cs1 P1 F1 -65.8(2)
C11 Cs1 P1 F1 152.7(2)
C10 Cs1 P1 F1 164.5(2)
C9 Cs1 P1 F1 -170.61(19)
C12 Cs1 P1 F1 -170.1(3)
O58 Cs1 P1 F4 -48.4(2)
O61 Cs1 P1 F4 -96.7(2)
F5 Cs1 P1 F4 -61.4(3)
O4 Cs1 P1 F4 139.9(2)
O20 Cs1 P1 F4 5.0(2)
O64A Cs1 P1 F4 -162.4(3)
F2 Cs1 P1 F4 63.6(3)
F6 Cs1 P1 F4 176.4(3)
C11 Cs1 P1 F4 34.9(3)
C10 Cs1 P1 F4 46.7(2)
C9 Cs1 P1 F4 71.6(2)
C12 Cs1 P1 F4 72.1(3)
O58 Cs1 P1 F5 13.00(19)
O61 Cs1 P1 F5 -35.3(2)
O4 Cs1 P1 F5 -158.66(19)
O20 Cs1 P1 F5 66.41(19)
O64A Cs1 P1 F5 -101.0(2)
F2 Cs1 P1 F5 125.0(3)
F6 Cs1 P1 F5 -122.1(2)
C11 Cs1 P1 F5 96.4(2)
C10 Cs1 P1 F5 108.2(2)
C9 Cs1 P1 F5 133.02(19)
C12 Cs1 P1 F5 133.6(3)
O58 Cs1 P1 F6 135.12(16)
O61 Cs1 P1 F6 86.82(17)
F5 Cs1 P1 F6 122.1(2)
O4 Cs1 P1 F6 -36.54(16)
O20 Cs1 P1 F6 -171.47(16)
O64A Cs1 P1 F6 21.1(2)
F2 Cs1 P1 F6 -112.8(2)
C11 Cs1 P1 F6 -141.51(19)
C10 Cs1 P1 F6 -129.71(17)
C9 Cs1 P1 F6 -104.86(17)
C12 Cs1 P1 F6 -104.3(3)
O58 Cs1 P1 F3 -166.07(18)
O61 Cs1 P1 F3 145.63(19)
F5 Cs1 P1 F3 -179.1(3)
O4 Cs1 P1 F3 22.27(18)
O20 Cs1 P1 F3 -112.67(18)
O64A Cs1 P1 F3 79.9(2)
F2 Cs1 P1 F3 -54.0(2)
F6 Cs1 P1 F3 58.8(2)
C11 Cs1 P1 F3 -82.7(2)
C10 Cs1 P1 F3 -70.90(19)
C9 Cs1 P1 F3 -46.05(19)
C12 Cs1 P1 F3 -45.5(3)
O58 Cs1 P1 F2 -112.05(18)
O61 Cs1 P1 F2 -160.34(19)
F5 Cs1 P1 F2 -125.0(3)
O4 Cs1 P1 F2 76.30(18)
O20 Cs1 P1 F2 -58.64(17)
O64A Cs1 P1 F2 134.0(2)
F6 Cs1 P1 F2 112.8(2)
C11 Cs1 P1 F2 -28.7(2)
C10 Cs1 P1 F2 -16.87(19)
C9 Cs1 P1 F2 7.98(18)
C12 Cs1 P1 F2 8.5(3)
O58 Cs1 P1 Cs2 -119.73(5)
O61 Cs1 P1 Cs2 -168.02(7)
F5 Cs1 P1 Cs2 -132.73(19)
O4 Cs1 P1 Cs2 68.61(5)
O20 Cs1 P1 Cs2 -66.32(5)
O64A Cs1 P1 Cs2 126.28(12)
F2 Cs1 P1 Cs2 -7.69(17)
F6 Cs1 P1 Cs2 105.15(16)
C11 Cs1 P1 Cs2 -36.36(11)
C10 Cs1 P1 Cs2 -24.56(8)
C9 Cs1 P1 Cs2 0.29(7)
C12 Cs1 P1 Cs2 0.8(2)
O47 Cs2 P1 F1 50.7(2)
F3 Cs2 P1 F1 45.7(3)
O300 Cs2 P1 F1 -33.4(3)
O50 Cs2 P1 F1 5.2(2)
O18 Cs2 P1 F1 -126.0(2)
O6 Cs2 P1 F1 103.5(2)
F2 Cs2 P1 F1 178.6(3)
C26 Cs2 P1 F1 161.7(2)
C25 Cs2 P1 F1 131.1(2)
O53 Cs2 P1 F1 -64.0(2)
C27 Cs2 P1 F1 -161.4(2)
C24 Cs2 P1 F1 143.4(2)
O47 Cs2 P1 F4 124.3(2)
F3 Cs2 P1 F4 119.4(3)
O300 Cs2 P1 F4 40.3(3)
O50 Cs2 P1 F4 78.8(2)
O18 Cs2 P1 F4 -52.4(2)
O6 Cs2 P1 F4 177.1(2)
F2 Cs2 P1 F4 -107.8(3)
C26 Cs2 P1 F4 -124.6(3)
C25 Cs2 P1 F4 -155.2(2)
O53 Cs2 P1 F4 9.6(2)
C27 Cs2 P1 F4 -87.7(2)
C24 Cs2 P1 F4 -143.0(2)
O47 Cs2 P1 F5 -172.1(2)
F3 Cs2 P1 F5 -177.1(3)
O300 Cs2 P1 F5 103.9(3)
O50 Cs2 P1 F5 142.4(2)
O18 Cs2 P1 F5 11.2(2)
O6 Cs2 P1 F5 -119.3(2)
F2 Cs2 P1 F5 -44.2(3)
C26 Cs2 P1 F5 -61.1(3)
C25 Cs2 P1 F5 -91.6(2)
O53 Cs2 P1 F5 73.2(2)
C27 Cs2 P1 F5 -24.1(2)
C24 Cs2 P1 F5 -79.4(2)
O47 Cs2 P1 F6 -58.91(18)
F3 Cs2 P1 F6 -63.8(3)
O300 Cs2 P1 F6 -142.9(3)
O50 Cs2 P1 F6 -104.37(19)
O18 Cs2 P1 F6 124.44(18)
O6 Cs2 P1 F6 -6.10(18)
F2 Cs2 P1 F6 69.0(2)
C26 Cs2 P1 F6 52.2(2)
C25 Cs2 P1 F6 21.6(2)
O53 Cs2 P1 F6 -173.59(19)
C27 Cs2 P1 F6 89.1(2)
C24 Cs2 P1 F6 33.81(19)
O47 Cs2 P1 F3 4.9(2)
O300 Cs2 P1 F3 -79.1(3)
O50 Cs2 P1 F3 -40.5(2)
O18 Cs2 P1 F3 -171.7(2)
O6 Cs2 P1 F3 57.7(2)
F2 Cs2 P1 F3 132.9(3)
C26 Cs2 P1 F3 116.0(3)
C25 Cs2 P1 F3 85.4(2)
O53 Cs2 P1 F3 -109.7(2)
C27 Cs2 P1 F3 152.9(2)
C24 Cs2 P1 F3 97.6(2)
O47 Cs2 P1 F2 -127.93(18)
F3 Cs2 P1 F2 -132.9(3)
O300 Cs2 P1 F2 148.1(3)
O50 Cs2 P1 F2 -173.39(18)
O18 Cs2 P1 F2 55.41(18)
O6 Cs2 P1 F2 -75.12(18)
C26 Cs2 P1 F2 -16.9(2)
C25 Cs2 P1 F2 -47.4(2)
O53 Cs2 P1 F2 117.39(19)
C27 Cs2 P1 F2 20.1(2)
C24 Cs2 P1 F2 -35.21(19)
O47 Cs2 P1 Cs1 -120.13(5)
F3 Cs2 P1 Cs1 -125.1(2)
O300 Cs2 P1 Cs1 155.86(19)
O50 Cs2 P1 Cs1 -165.59(7)
O18 Cs2 P1 Cs1 63.22(5)
O6 Cs2 P1 Cs1 -67.32(5)
F2 Cs2 P1 Cs1 7.80(17)
C26 Cs2 P1 Cs1 -9.06(18)
C25 Cs2 P1 Cs1 -39.64(10)
O53 Cs2 P1 Cs1 125.19(9)
C27 Cs2 P1 Cs1 27.86(10)
C24 Cs2 P1 Cs1 -27.41(7)
F4 P1 F2 Cs1 -129.8(2)
F5 P1 F2 Cs1 -38.41(17)
F6 P1 F2 Cs1 50.35(18)
F3 P1 F2 Cs1 140.60(18)
Cs2 P1 F2 Cs1 171.14(19)
F4 P1 F2 Cs2 59.1(2)
F5 P1 F2 Cs2 150.45(17)
F6 P1 F2 Cs2 -120.79(18)
F3 P1 F2 Cs2 -30.54(18)
Cs1 P1 F2 Cs2 -171.14(19)
O58 Cs1 F2 P1 69.50(17)
O61 Cs1 F2 P1 27.8(3)
F5 Cs1 F2 P1 28.55(14)
O4 Cs1 F2 P1 -102.59(16)
O20 Cs1 F2 P1 116.87(17)
O64A Cs1 F2 P1 -69.2(3)
F6 Cs1 F2 P1 -35.55(13)
C11 Cs1 F2 P1 160.92(14)
C10 Cs1 F2 P1 165.81(16)
C9 Cs1 F2 P1 -172.85(16)
C12 Cs1 F2 P1 -176.01(13)
O58 Cs1 F2 Cs2 -131.5(3)
O61 Cs1 F2 Cs2 -173.2(2)
F5 Cs1 F2 Cs2 -172.5(4)
O4 Cs1 F2 Cs2 56.4(3)
O20 Cs1 F2 Cs2 -84.1(3)
O64A Cs1 F2 Cs2 89.8(3)
F6 Cs1 F2 Cs2 123.4(4)
C11 Cs1 F2 Cs2 -40.1(3)
C10 Cs1 F2 Cs2 -35.2(3)
C9 Cs1 F2 Cs2 -13.9(3)
C12 Cs1 F2 Cs2 -17.0(4)
O47 Cs2 F2 P1 55.19(18)
F3 Cs2 F2 P1 23.98(15)
O300 Cs2 F2 P1 -29.4(2)
O50 Cs2 F2 P1 10.3(3)
O18 Cs2 F2 P1 -123.36(17)
O6 Cs2 F2 P1 101.15(17)
C26 Cs2 F2 P1 171.18(13)
C25 Cs2 F2 P1 146.06(15)
O53 Cs2 F2 P1 -90.40(19)
C27 Cs2 F2 P1 -166.10(14)
C24 Cs2 F2 P1 149.45(16)
O47 Cs2 F2 Cs1 -103.6(3)
F3 Cs2 F2 Cs1 -134.9(4)
O300 Cs2 F2 Cs1 171.8(3)
O50 Cs2 F2 Cs1 -148.5(2)
O18 Cs2 F2 Cs1 77.8(3)
O6 Cs2 F2 Cs1 -57.7(3)
C26 Cs2 F2 Cs1 12.3(4)
C25 Cs2 F2 Cs1 -12.8(3)
O53 Cs2 F2 Cs1 110.8(3)
C27 Cs2 F2 Cs1 35.1(3)
C24 Cs2 F2 Cs1 -9.4(3)
F1 P1 F3 Cs2 -144.2(2)
F4 P1 F3 Cs2 -51.7(3)
F6 P1 F3 Cs2 124.4(2)
F2 P1 F3 Cs2 36.7(2)
Cs1 P1 F3 Cs2 78.8(2)
O47 Cs2 F3 P1 -174.8(2)
O300 Cs2 F3 P1 91.9(3)
O50 Cs2 F3 P1 146.14(19)
O18 Cs2 F3 P1 9.0(2)
O6 Cs2 F3 P1 -118.4(2)
F2 Cs2 F3 P1 -26.34(16)
C26 Cs2 F3 P1 -118.8(2)
C25 Cs2 F3 P1 -116.9(2)
O53 Cs2 F3 P1 94.7(2)
C27 Cs2 F3 P1 -51.9(4)
C24 Cs2 F3 P1 -94.6(2)
F1 P1 F4 Cs2 128.26(15)
F5 P1 F4 Cs2 -140.68(15)
F3 P1 F4 Cs2 37.15(15)
F2 P1 F4 Cs2 -50.97(16)
Cs1 P1 F4 Cs2 -98.87(13)
O47 Cs2 F4 P1 -58.8(2)
F3 Cs2 F4 P1 -30.62(16)
O300 Cs2 F4 P1 -130.2(3)
O50 Cs2 F4 P1 -115.11(18)
O18 Cs2 F4 P1 126.30(19)
O6 Cs2 F4 P1 -3.0(2)
F2 Cs2 F4 P1 38.36(15)
C26 Cs2 F4 P1 119.4(2)
C25 Cs2 F4 P1 48.9(4)
O53 Cs2 F4 P1 -172.89(16)
C27 Cs2 F4 P1 119.09(18)
C24 Cs2 F4 P1 49.6(3)
F1 P1 F5 Cs1 -136.4(2)
F4 P1 F5 Cs1 131.1(2)
F6 P1 F5 Cs1 -45.01(18)
F2 P1 F5 Cs1 42.67(19)
Cs2 P1 F5 Cs1 77.3(2)
O58 Cs1 F5 P1 -166.0(2)
O61 Cs1 F5 P1 149.18(17)
O4 Cs1 F5 P1 22.9(2)
O20 Cs1 F5 P1 -109.71(18)
O64A Cs1 F5 P1 99.7(2)
F2 Cs1 F5 P1 -30.32(15)
F6 Cs1 F5 P1 31.60(14)
C11 Cs1 F5 P1 -114.32(18)
C10 Cs1 F5 P1 -88.00(19)
C9 Cs1 F5 P1 -58.7(2)
C12 Cs1 F5 P1 -125.3(3)
F1 P1 F6 Cs1 130.97(15)
F5 P1 F6 Cs1 40.01(16)
F3 P1 F6 Cs1 -137.89(15)
F2 P1 F6 Cs1 -49.79(16)
Cs2 P1 F6 Cs1 -99.43(10)
O58 Cs1 F6 P1 -47.17(16)
O61 Cs1 F6 P1 -105.25(15)
F5 Cs1 F6 P1 -30.25(14)
O4 Cs1 F6 P1 141.14(16)
O20 Cs1 F6 P1 8.84(17)
O64A Cs1 F6 P1 -163.47(15)
F2 Cs1 F6 P1 36.18(14)
C11 Cs1 F6 P1 76.8(3)
C10 Cs1 F6 P1 67.31(19)
C9 Cs1 F6 P1 87.62(16)
C12 Cs1 F6 P1 135.03(17)
F7B P2 F8B F10B 85(10)
F11B P2 F8B F10B 126(4)
F12A P2 F8B F10B 167(3)
F9B P2 F8B F10B -64(4)
F8A P2 F8B F10B -95(24)
F9A P2 F8B F10B -93(4)
F11A P2 F8B F10B 81(4)
F12B P2 F8B F10B -163(3)
F10A P2 F8B F10B -7(3)
F7B P2 F10B F8B -148(4)
F11B P2 F10B F8B -59(5)
F12A P2 F10B F8B -20(5)
F9B P2 F10B F8B 115(4)
F8A P2 F10B F8B 18(4)
F9A P2 F10B F8B 97(4)
F11A P2 F10B F8B -87(4)
F7A P2 F10B F8B -169(4)
F12B P2 F10B F8B 49(8)
F10A P2 F10B F8B 170(5)
